data_4331818
loop_
_publ_author_name
'Wu, Jian-Zhong'
'De Angelis, Filippo'
'Carrell, Thomas G.'
'Yap, Glenn P. A.'
'Sheats, John'
'Car, Roberto'
'Dismukes, G. Charles'

_publ_section_title
;
 Tuning the Photoinduced O2-Evolving Reactivity of Mn4O47+, Mn4O46+, and
 Mn4O3(OH)6+Manganese&#x2212;Oxo Cubane Complexes
;
_journal_issue 1
_journal_name_full 'Inorganic Chemistry'
_journal_page_first 189
_journal_page_last 195
_journal_paper_doi 10.1021/ic051587r
_journal_volume 45
_journal_year 2006
_chemical_formula_sum 'C86 H88 Cl Mn4 N O32 P6'
_chemical_formula_weight 2088.60
_chemical_name_systematic
; 
 ? 
;
_space_group_IT_number 2
_symmetry_cell_setting triclinic
_symmetry_space_group_name_Hall '-P 1'
_symmetry_space_group_name_H-M 'P -1'
_atom_sites_solution_hydrogens geom
_atom_sites_solution_primary direct
_atom_sites_solution_secondary difmap
_audit_creation_method SHELXL-97
_cell_angle_alpha 109.559(2)
_cell_angle_beta 105.012(2)
_cell_angle_gamma 99.131(3)
_cell_formula_units_Z 2
_cell_length_a 15.457(2)
_cell_length_b 15.921(2)
_cell_length_c 20.662(3)
_cell_measurement_reflns_used 979
_cell_measurement_temperature 120(2)
_cell_measurement_theta_max 27.82
_cell_measurement_theta_min 2.33
_cell_volume 4456.4(10)
_computing_cell_refinement 'SMART, Bruker (2000)'
_computing_data_collection 'SMART, Bruker (2000)'
_computing_data_reduction 'XPREP, Bruker (2000)'
_computing_molecular_graphics 'SHELXTL, Bruker (2000)'
_computing_publication_material 'SHELXTL, Bruker (2000)'
_computing_structure_refinement 'SHELXL-97 (Sheldrick, 1997)'
_computing_structure_solution 'SHELXS-97 (Sheldrick, 1990)'
_diffrn_ambient_temperature 120(2)
_diffrn_measured_fraction_theta_full 0.900
_diffrn_measured_fraction_theta_max 0.900
_diffrn_measurement_device_type 'CCD area detector'
_diffrn_measurement_method 'phi and omega scans'
_diffrn_radiation_monochromator graphite
_diffrn_radiation_source 'fine-focus sealed tube'
_diffrn_radiation_type MoK\a
_diffrn_radiation_wavelength 0.71073
_diffrn_reflns_av_R_equivalents 0.0313
_diffrn_reflns_av_sigmaI/netI 0.0429
_diffrn_reflns_limit_h_max 20
_diffrn_reflns_limit_h_min -20
_diffrn_reflns_limit_k_max 20
_diffrn_reflns_limit_k_min -20
_diffrn_reflns_limit_l_max 27
_diffrn_reflns_limit_l_min -26
_diffrn_reflns_number 49730
_diffrn_reflns_theta_full 28.28
_diffrn_reflns_theta_max 28.28
_diffrn_reflns_theta_min 1.71
_diffrn_standards_decay_% <1
_exptl_absorpt_coefficient_mu 0.777
_exptl_absorpt_correction_T_max 0.9846
_exptl_absorpt_correction_T_min 0.7835
_exptl_absorpt_correction_type multi-scan
_exptl_absorpt_process_details 'SADABS, Bruker (2000)'
_exptl_crystal_colour red
_exptl_crystal_density_diffrn 1.556
_exptl_crystal_density_method 'not measured'
_exptl_crystal_description plate
_exptl_crystal_F_000 2148
_exptl_crystal_size_max 0.33
_exptl_crystal_size_mid 0.18
_exptl_crystal_size_min 0.02
_refine_diff_density_max 0.781
_refine_diff_density_min -0.700
_refine_diff_density_rms 0.097
_refine_ls_extinction_method none
_refine_ls_goodness_of_fit_ref 1.067
_refine_ls_hydrogen_treatment constr
_refine_ls_matrix_type full
_refine_ls_number_parameters 1184
_refine_ls_number_reflns 19912
_refine_ls_number_restraints 0
_refine_ls_restrained_S_all 1.067
_refine_ls_R_factor_all 0.0696
_refine_ls_R_factor_gt 0.0606
_refine_ls_shift/su_max 0.004
_refine_ls_shift/su_mean 0.000
_refine_ls_structure_factor_coef Fsqd
_refine_ls_weighting_details 'calc w=1/[\s^2^(Fo^2^)+(0.0568P)^2^+6.8664P] where P=(Fo^2^+2Fc^2^)/3'
_refine_ls_weighting_scheme calc
_refine_ls_wR_factor_gt 0.1376
_refine_ls_wR_factor_ref 0.1417
_reflns_number_gt 17586
_reflns_number_total 19912
_reflns_threshold_expression >2sigma(I)
_cod_data_source_file ic051587rsup1.cif
_cod_data_source_block chad003
_cod_depositor_comments
;
The following automatic conversions were performed:

'_symmetry_cell_setting' value 'Triclinic' changed to 'triclinic'
according to /home/saulius/struct/CIF-dictionaries/cif_core.dic
dictionary named 'cif_core.dic' version 2.4.2 from 2011-04-26.

Automatic conversion script
Id: cif_fix_values 1891 2012-01-12 08:04:46Z andrius 
;
_cod_original_cell_volume 4456.7(12)
_cod_original_sg_symbol_H-M P-1
_cod_database_code 4331818

loop_
_symmetry_equiv_pos_as_xyz
'x, y, z'
'-x, -y, -z'

loop_
_atom_site_label
_atom_site_type_symbol
_atom_site_fract_x
_atom_site_fract_y
_atom_site_fract_z
_atom_site_U_iso_or_equiv
_atom_site_adp_type
_atom_site_occupancy
_atom_site_symmetry_multiplicity
_atom_site_calc_flag
_atom_site_refinement_flags
Mn1 Mn 0.79367(3) 1.01609(3) 0.32246(2) 0.01088(10) Uani 1 1 d .
Mn2 Mn 0.59643(3) 0.94532(3) 0.27123(2) 0.01003(10) Uani 1 1 d .
Mn3 Mn 0.68857(3) 1.00368(3) 0.17993(3) 0.01224(11) Uani 1 1 d .
Mn4 Mn 0.70741(3) 0.83744(3) 0.21007(3) 0.01208(10) Uani 1 1 d .
P1 P 0.69345(6) 1.06558(6) 0.43557(4) 0.01463(17) Uani 1 1 d .
P2 P 0.87832(6) 1.15760(6) 0.26903(4) 0.01289(16) Uani 1 1 d .
P3 P 0.89611(5) 0.86533(6) 0.32298(4) 0.01272(16) Uani 1 1 d .
P4 P 0.49017(5) 1.02120(6) 0.16493(4) 0.01082(15) Uani 1 1 d .
P5 P 0.68990(6) 0.82843(6) 0.05504(4) 0.01236(16) Uani 1 1 d .
P6 P 0.53680(6) 0.73433(6) 0.22991(5) 0.01373(16) Uani 1 1 d .
Cl Cl 0.10706(6) 0.49923(6) 0.19177(5) 0.02050(17) Uani 1 1 d .
O1 O 0.68796(15) 1.04873(15) 0.28035(12) 0.0138(4) Uani 1 1 d .
O2 O 0.78244(15) 0.95312(15) 0.22395(12) 0.0128(4) Uani 1 1 d .
O3 O 0.70490(15) 0.90734(15) 0.30447(12) 0.0121(4) Uani 1 1 d .
O4 O 0.60684(15) 0.88577(16) 0.18039(12) 0.0136(4) Uani 1 1 d .
O5 O 0.78385(15) 1.06587(16) 0.41737(12) 0.0159(5) Uani 1 1 d .
O6 O 0.60379(15) 1.01483(17) 0.36871(12) 0.0169(5) Uani 1 1 d .
O7 O 0.87286(15) 1.12419(15) 0.33053(12) 0.0133(4) Uani 1 1 d .
O8 O 0.78828(16) 1.11748(18) 0.20360(12) 0.0185(5) Uani 1 1 d .
O9 O 0.89389(15) 0.96693(16) 0.35399(12) 0.0152(5) Uani 1 1 d .
O10 O 0.81642(15) 0.80399(16) 0.25139(12) 0.0162(5) Uani 1 1 d .
O11 O 0.50093(15) 0.99293(16) 0.23050(12) 0.0125(4) Uani 1 1 d .
O12 O 0.58143(15) 1.04411(16) 0.14945(12) 0.0142(4) Uani 1 1 d .
O13 O 0.67968(16) 0.92691(16) 0.08206(12) 0.0145(4) Uani 1 1 d .
O14 O 0.70688(16) 0.78478(16) 0.11161(12) 0.0145(5) Uani 1 1 d .
O15 O 0.62647(15) 0.73459(16) 0.21026(13) 0.0166(5) Uani 1 1 d .
O16 O 0.51786(15) 0.82948(16) 0.25820(13) 0.0170(5) Uani 1 1 d .
O17 O 0.6636(2) 0.8560(2) 0.61996(16) 0.0323(7) Uani 1 1 d .
O18 O 0.6972(2) 1.4606(2) 0.55406(15) 0.0367(7) Uani 1 1 d .
O19 O 0.9709(3) 1.5653(2) 0.41732(18) 0.0453(9) Uani 1 1 d .
O20 O 1.18456(17) 1.03007(19) 0.17863(15) 0.0274(6) Uani 1 1 d .
O21 O 1.25343(17) 0.86762(19) 0.26786(15) 0.0251(6) Uani 1 1 d .
O22 O 0.8856(2) 0.7102(2) 0.54516(15) 0.0328(7) Uani 1 1 d .
O23 O 0.39387(19) 1.37858(17) 0.24533(14) 0.0253(6) Uani 1 1 d .
O24 O 0.20958(17) 0.71289(17) -0.09336(13) 0.0204(5) Uani 1 1 d .
O25 O 0.99529(18) 0.85631(19) -0.06594(15) 0.0264(6) Uani 1 1 d .
O26 O 0.36445(19) 0.5689(2) -0.19891(15) 0.0336(7) Uani 1 1 d .
O27 O 0.5612(2) 0.5747(2) 0.45299(18) 0.0491(9) Uani 1 1 d .
O28 O 0.25260(18) 0.44729(18) -0.03987(14) 0.0245(6) Uani 1 1 d .
O29 O 0.19829(19) 0.56366(19) 0.22730(16) 0.0307(6) Uani 1 1 d .
O30 O 0.03952(19) 0.54612(19) 0.21152(16) 0.0299(6) Uani 1 1 d .
O31 O 0.0858(2) 0.4640(2) 0.11394(15) 0.0363(7) Uani 1 1 d .
O32 O 0.1046(2) 0.42351(19) 0.21509(16) 0.0313(6) Uani 1 1 d .
C1 C 0.7422(2) 0.9462(3) 0.5007(2) 0.0226(7) Uani 1 1 d .
H1A H 0.7856 0.9383 0.4755 0.027 Uiso 1 1 calc R
C2 C 0.7301(3) 0.8949(3) 0.5413(2) 0.0270(8) Uani 1 1 d .
H2A H 0.7648 0.8511 0.5437 0.032 Uiso 1 1 calc R
C3 C 0.6671(2) 0.9070(3) 0.57892(19) 0.0225(7) Uani 1 1 d .
C4 C 0.6141(2) 0.9690(3) 0.57467(19) 0.0218(7) Uani 1 1 d .
H4A H 0.5704 0.9765 0.5997 0.026 Uiso 1 1 calc R
C5 C 0.6262(2) 1.0195(3) 0.53324(19) 0.0194(7) Uani 1 1 d .
H5A H 0.5900 1.0618 0.5297 0.023 Uiso 1 1 calc R
C6 C 0.6904(2) 1.0099(2) 0.49659(17) 0.0164(6) Uani 1 1 d .
C7 C 0.6094(3) 0.8754(4) 0.6672(2) 0.0363(10) Uani 1 1 d .
H7A H 0.6166 0.8383 0.6967 0.055 Uiso 1 1 calc R
H7B H 0.5437 0.8599 0.6378 0.055 Uiso 1 1 calc R
H7C H 0.6307 0.9413 0.6993 0.055 Uiso 1 1 calc R
C8 C 0.7210(3) 1.2338(3) 0.55074(18) 0.0216(7) Uani 1 1 d .
H8A H 0.7394 1.2040 0.5829 0.026 Uiso 1 1 calc R
C9 C 0.7237(3) 1.3265(3) 0.57950(19) 0.0241(8) Uani 1 1 d .
H9A H 0.7427 1.3598 0.6308 0.029 Uiso 1 1 calc R
C10 C 0.6983(3) 1.3704(3) 0.5325(2) 0.0256(8) Uani 1 1 d .
C11 C 0.6707(3) 1.3211(3) 0.4575(2) 0.0365(10) Uani 1 1 d .
H11A H 0.6545 1.3515 0.4254 0.044 Uiso 1 1 calc R
C12 C 0.6668(3) 1.2286(3) 0.4295(2) 0.0307(9) Uani 1 1 d .
H12A H 0.6469 1.1953 0.3782 0.037 Uiso 1 1 calc R
C13 C 0.6920(2) 1.1830(2) 0.47591(18) 0.0169(7) Uani 1 1 d .
C14 C 0.7151(4) 1.5116(3) 0.6297(2) 0.0453(12) Uani 1 1 d .
H14A H 0.7067 1.5735 0.6373 0.068 Uiso 1 1 calc R
H14B H 0.7791 1.5171 0.6574 0.068 Uiso 1 1 calc R
H14C H 0.6718 1.4793 0.6463 0.068 Uiso 1 1 calc R
C15 C 0.8931(3) 1.3223(3) 0.3779(2) 0.0303(9) Uani 1 1 d .
H15A H 0.8692 1.2849 0.4002 0.036 Uiso 1 1 calc R
C16 C 0.9148(4) 1.4170(3) 0.4117(2) 0.0404(12) Uani 1 1 d .
H16A H 0.9058 1.4449 0.4570 0.049 Uiso 1 1 calc R
C17 C 0.9504(3) 1.4723(3) 0.3792(2) 0.0289(9) Uani 1 1 d .
C18 C 0.9628(3) 1.4314(3) 0.3131(2) 0.0253(8) Uani 1 1 d .
H18A H 0.9864 1.4687 0.2906 0.030 Uiso 1 1 calc R
C19 C 0.9409(3) 1.3363(2) 0.27979(19) 0.0217(7) Uani 1 1 d .
H19A H 0.9499 1.3083 0.2345 0.026 Uiso 1 1 calc R
C20 C 0.9058(2) 1.2808(2) 0.31183(18) 0.0169(7) Uani 1 1 d .
C21 C 1.0114(4) 1.6240(3) 0.3874(3) 0.0487(13) Uani 1 1 d .
H21A H 1.0268 1.6888 0.4209 0.073 Uiso 1 1 calc R
H21B H 0.9671 1.6145 0.3404 0.073 Uiso 1 1 calc R
H21C H 1.0682 1.6088 0.3803 0.073 Uiso 1 1 calc R
C22 C 1.0629(2) 1.1765(3) 0.2729(2) 0.0231(7) Uani 1 1 d .
H22A H 1.0782 1.2347 0.3122 0.028 Uiso 1 1 calc R
C23 C 1.1324(2) 1.1437(3) 0.2507(2) 0.0250(8) Uani 1 1 d .
H23A H 1.1951 1.1802 0.2740 0.030 Uiso 1 1 calc R
C24 C 1.1110(2) 1.0580(3) 0.19455(19) 0.0202(7) Uani 1 1 d .
C25 C 1.0194(2) 1.0052(2) 0.15923(19) 0.0193(7) Uani 1 1 d .
H25A H 1.0043 0.9462 0.1208 0.023 Uiso 1 1 calc R
C26 C 0.9500(2) 1.0397(2) 0.18086(18) 0.0172(7) Uani 1 1 d .
H26A H 0.8870 1.0045 0.1559 0.021 Uiso 1 1 calc R
C27 C 0.9706(2) 1.1243(2) 0.23788(18) 0.0150(6) Uani 1 1 d .
C28 C 1.1670(3) 0.9359(3) 0.1294(2) 0.0300(9) Uani 1 1 d .
H28A H 1.2263 0.9218 0.1285 0.045 Uiso 1 1 calc R
H28B H 1.1298 0.9275 0.0803 0.045 Uiso 1 1 calc R
H28C H 1.1331 0.8942 0.1457 0.045 Uiso 1 1 calc R
C29 C 1.0612(2) 0.9449(2) 0.31184(19) 0.0185(7) Uani 1 1 d .
H29A H 1.0432 1.0010 0.3239 0.022 Uiso 1 1 calc R
C30 C 1.1436(2) 0.9424(3) 0.2980(2) 0.0220(7) Uani 1 1 d .
H30A H 1.1824 0.9970 0.3008 0.026 Uiso 1 1 calc R
C31 C 1.1703(2) 0.8609(2) 0.28017(18) 0.0186(7) Uani 1 1 d .
C32 C 1.1144(2) 0.7802(2) 0.2753(2) 0.0199(7) Uani 1 1 d .
H32A H 1.1325 0.7242 0.2626 0.024 Uiso 1 1 calc R
C33 C 1.0317(2) 0.7829(2) 0.2892(2) 0.0194(7) Uani 1 1 d .
H33A H 0.9929 0.7279 0.2859 0.023 Uiso 1 1 calc R
C34 C 1.0042(2) 0.8645(2) 0.30807(17) 0.0139(6) Uani 1 1 d .
C35 C 1.2864(3) 0.7870(3) 0.2506(2) 0.0288(9) Uani 1 1 d .
H35A H 1.3479 0.8025 0.2461 0.043 Uiso 1 1 calc R
H35B H 1.2430 0.7392 0.2044 0.043 Uiso 1 1 calc R
H35C H 1.2909 0.7640 0.2895 0.043 Uiso 1 1 calc R
C36 C 0.9570(2) 0.8570(2) 0.45815(19) 0.0189(7) Uani 1 1 d .
H36A H 1.0057 0.9102 0.4704 0.023 Uiso 1 1 calc R
C37 C 0.9531(3) 0.8203(3) 0.50945(19) 0.0225(7) Uani 1 1 d .
H37A H 0.9983 0.8486 0.5569 0.027 Uiso 1 1 calc R
C38 C 0.8826(3) 0.7419(3) 0.4913(2) 0.0234(7) Uani 1 1 d .
C39 C 0.8144(3) 0.7019(3) 0.4225(2) 0.0243(8) Uani 1 1 d .
H39A H 0.7654 0.6491 0.4104 0.029 Uiso 1 1 calc R
C40 C 0.8189(2) 0.7399(3) 0.3720(2) 0.0215(7) Uani 1 1 d .
H40A H 0.7724 0.7129 0.3251 0.026 Uiso 1 1 calc R
C41 C 0.8901(2) 0.8168(2) 0.38833(18) 0.0149(6) Uani 1 1 d .
C42 C 0.8227(4) 0.6233(3) 0.5270(3) 0.0408(11) Uani 1 1 d .
H42A H 0.8374 0.6049 0.5685 0.061 Uiso 1 1 calc R
H42B H 0.8288 0.5763 0.4847 0.061 Uiso 1 1 calc R
H42C H 0.7589 0.6289 0.5154 0.061 Uiso 1 1 calc R
C43 C 0.5202(2) 1.2063(2) 0.23936(19) 0.0183(7) Uani 1 1 d .
H43A H 0.5812 1.2040 0.2621 0.022 Uiso 1 1 calc R
C44 C 0.4975(2) 1.2889(2) 0.25918(19) 0.0205(7) Uani 1 1 d .
H44A H 0.5420 1.3432 0.2964 0.025 Uiso 1 1 calc R
C45 C 0.4080(2) 1.2929(2) 0.22413(19) 0.0182(7) Uani 1 1 d .
C46 C 0.3424(2) 1.2135(2) 0.17251(18) 0.0177(7) Uani 1 1 d .
H46A H 0.2815 1.2157 0.1495 0.021 Uiso 1 1 calc R
C47 C 0.3661(2) 1.1300(2) 0.15427(17) 0.0155(6) Uani 1 1 d .
H47A H 0.3205 1.0751 0.1192 0.019 Uiso 1 1 calc R
C48 C 0.4549(2) 1.1253(2) 0.18621(17) 0.0134(6) Uani 1 1 d .
C49 C 0.3083(3) 1.3880(3) 0.2042(2) 0.0300(9) Uani 1 1 d .
H49A H 0.3087 1.4534 0.2210 0.045 Uiso 1 1 calc R
H49B H 0.2560 1.3526 0.2111 0.045 Uiso 1 1 calc R
H49C H 0.3017 1.3643 0.1524 0.045 Uiso 1 1 calc R
C50 C 0.3705(2) 0.9370(2) 0.02042(17) 0.0154(6) Uani 1 1 d .
H50A H 0.3929 0.9927 0.0154 0.019 Uiso 1 1 calc R
C51 C 0.3051(2) 0.8639(2) -0.03822(18) 0.0173(7) Uani 1 1 d .
H51A H 0.2821 0.8697 -0.0834 0.021 Uiso 1 1 calc R
C52 C 0.2724(2) 0.7816(2) -0.03148(18) 0.0163(6) Uani 1 1 d .
C53 C 0.3051(2) 0.7729(2) 0.03475(19) 0.0183(7) Uani 1 1 d .
H53A H 0.2829 0.7168 0.0394 0.022 Uiso 1 1 calc R
C54 C 0.3701(2) 0.8469(2) 0.09374(18) 0.0159(6) Uani 1 1 d .
H54A H 0.3920 0.8413 0.1391 0.019 Uiso 1 1 calc R
C55 C 0.4044(2) 0.9297(2) 0.08783(17) 0.0125(6) Uani 1 1 d .
C56 C 0.1716(3) 0.6272(3) -0.0892(2) 0.0297(9) Uani 1 1 d .
H56A H 0.1272 0.5845 -0.1370 0.045 Uiso 1 1 calc R
H56B H 0.1399 0.6389 -0.0531 0.045 Uiso 1 1 calc R
H56C H 0.2220 0.5998 -0.0748 0.045 Uiso 1 1 calc R
C57 C 0.8135(2) 0.9096(2) 0.00524(18) 0.0178(7) Uani 1 1 d .
H57A H 0.7845 0.9586 0.0150 0.021 Uiso 1 1 calc R
C58 C 0.8840(2) 0.9147(2) -0.02414(19) 0.0198(7) Uani 1 1 d .
H58A H 0.9043 0.9674 -0.0338 0.024 Uiso 1 1 calc R
C59 C 0.9247(2) 0.8425(2) -0.03930(18) 0.0182(7) Uani 1 1 d .
C60 C 0.8970(3) 0.7649(2) -0.0254(2) 0.0216(7) Uani 1 1 d .
H60A H 0.9253 0.7155 -0.0364 0.026 Uiso 1 1 calc R
C61 C 0.8264(2) 0.7613(2) 0.00523(19) 0.0204(7) Uani 1 1 d .
H61A H 0.7765 0.7041 -0.0281 0.024 Uiso 1 1 calc R
H61B H 0.8521 0.7534 0.0513 0.024 Uiso 1 1 calc R
C62 C 0.7843(2) 0.8329(2) 0.02083(17) 0.0157(6) Uani 1 1 d .
C63 C 1.0428(3) 0.7867(3) -0.0823(2) 0.0278(8) Uani 1 1 d .
H63A H 1.0915 0.8063 -0.1006 0.042 Uiso 1 1 calc R
H63B H 0.9986 0.7288 -0.1196 0.042 Uiso 1 1 calc R
H63C H 1.0709 0.7769 -0.0381 0.042 Uiso 1 1 calc R
C64 C 0.5146(2) 0.7857(3) -0.04723(18) 0.0192(7) Uani 1 1 d .
H64A H 0.5169 0.8493 -0.0256 0.023 Uiso 1 1 calc R
C65 C 0.4379(2) 0.7260(3) -0.10724(19) 0.0207(7) Uani 1 1 d .
H65A H 0.3879 0.7485 -0.1262 0.025 Uiso 1 1 calc R
C66 C 0.4351(2) 0.6334(3) -0.13909(19) 0.0224(7) Uani 1 1 d .
C67 C 0.5079(3) 0.6006(3) -0.11006(19) 0.0238(8) Uani 1 1 d .
H67A H 0.5055 0.5370 -0.1313 0.029 Uiso 1 1 calc R
C68 C 0.5827(2) 0.6604(2) -0.05086(19) 0.0201(7) Uani 1 1 d .
H68A H 0.6322 0.6376 -0.0315 0.024 Uiso 1 1 calc R
C69 C 0.5876(2) 0.7539(2) -0.01854(16) 0.0133(6) Uani 1 1 d .
C70 C 0.2896(3) 0.5987(4) -0.2324(2) 0.0414(12) Uani 1 1 d .
H70A H 0.2433 0.5455 -0.2733 0.062 Uiso 1 1 calc R
H70B H 0.3132 0.6443 -0.2502 0.062 Uiso 1 1 calc R
H70C H 0.2607 0.6270 -0.1966 0.062 Uiso 1 1 calc R
C71 C 0.5659(3) 0.6068(3) 0.2897(2) 0.0288(9) Uani 1 1 d .
H71A H 0.5779 0.5744 0.2466 0.035 Uiso 1 1 calc R
C72 C 0.5712(3) 0.5707(3) 0.3418(2) 0.0375(11) Uani 1 1 d .
H72A H 0.5874 0.5140 0.3348 0.045 Uiso 1 1 calc R
C73 C 0.5528(3) 0.6173(3) 0.4051(2) 0.0327(10) Uani 1 1 d .
C74 C 0.5310(3) 0.7007(3) 0.4162(2) 0.0356(10) Uani 1 1 d .
H74A H 0.5192 0.7329 0.4594 0.043 Uiso 1 1 calc R
C75 C 0.5264(3) 0.7373(3) 0.3626(2) 0.0282(8) Uani 1 1 d .
H75A H 0.5116 0.7948 0.3699 0.034 Uiso 1 1 calc R
C76 C 0.5431(2) 0.6905(2) 0.29935(19) 0.0171(7) Uani 1 1 d .
C77 C 0.5524(4) 0.6223(4) 0.5218(3) 0.0545(15) Uani 1 1 d .
H77A H 0.5606 0.5848 0.5509 0.082 Uiso 1 1 calc R
H77B H 0.4906 0.6331 0.5144 0.082 Uiso 1 1 calc R
H77C H 0.6001 0.6818 0.5474 0.082 Uiso 1 1 calc R
C78 C 0.4638(2) 0.6334(2) 0.08219(19) 0.0194(7) Uani 1 1 d .
H78A H 0.5199 0.6664 0.0811 0.023 Uiso 1 1 calc R
C79 C 0.4000(2) 0.5658(3) 0.01815(19) 0.0205(7) Uani 1 1 d .
H79A H 0.4123 0.5523 -0.0264 0.025 Uiso 1 1 calc R
C80 C 0.3177(2) 0.5178(2) 0.01986(19) 0.0174(7) Uani 1 1 d .
C81 C 0.2988(2) 0.5391(2) 0.08474(19) 0.0188(7) Uani 1 1 d .
H81A H 0.2416 0.5075 0.0852 0.023 Uiso 1 1 calc R
C82 C 0.3627(2) 0.6059(2) 0.14836(19) 0.0164(6) Uani 1 1 d .
H82A H 0.3495 0.6195 0.1926 0.020 Uiso 1 1 calc R
C83 C 0.4473(2) 0.6540(2) 0.14860(19) 0.0160(6) Uani 1 1 d .
C84 C 0.2729(3) 0.4183(3) -0.1071(2) 0.0275(8) Uani 1 1 d .
H84A H 0.2218 0.3662 -0.1448 0.041 Uiso 1 1 calc R
H84B H 0.3307 0.3992 -0.0994 0.041 Uiso 1 1 calc R
H84C H 0.2802 0.4700 -0.1228 0.041 Uiso 1 1 calc R
C85 C 0.0489(3) 0.6556(4) 0.0732(3) 0.0451(12) Uani 1 1 d .
C86 C -0.0386(4) 0.6042(5) 0.0705(4) 0.0666(19) Uani 1 1 d .
H86A H -0.0693 0.6472 0.0959 0.100 Uiso 1 1 calc R
H86B H -0.0274 0.5610 0.0941 0.100 Uiso 1 1 calc R
H86C H -0.0785 0.5695 0.0195 0.100 Uiso 1 1 calc R
N1 N 0.1176(3) 0.6955(4) 0.0745(3) 0.0664(15) Uani 1 1 d .

loop_
_atom_site_aniso_label
_atom_site_aniso_U_11
_atom_site_aniso_U_22
_atom_site_aniso_U_33
_atom_site_aniso_U_23
_atom_site_aniso_U_13
_atom_site_aniso_U_12
Mn1 0.0075(2) 0.0142(2) 0.0103(2) 0.00397(18) 0.00320(17) 0.00285(17)
Mn2 0.0086(2) 0.0120(2) 0.0106(2) 0.00552(18) 0.00302(17) 0.00352(17)
Mn3 0.0079(2) 0.0159(2) 0.0107(2) 0.00214(19) 0.00337(17) 0.00377(18)
Mn4 0.0081(2) 0.0166(2) 0.0105(2) 0.00569(19) 0.00233(17) 0.00097(18)
P1 0.0121(4) 0.0224(4) 0.0099(4) 0.0056(3) 0.0050(3) 0.0056(3)
P2 0.0113(4) 0.0165(4) 0.0111(4) 0.0054(3) 0.0040(3) 0.0042(3)
P3 0.0086(4) 0.0149(4) 0.0135(4) 0.0049(3) 0.0029(3) 0.0030(3)
P4 0.0096(4) 0.0129(4) 0.0123(4) 0.0063(3) 0.0042(3) 0.0051(3)
P5 0.0133(4) 0.0137(4) 0.0104(4) 0.0041(3) 0.0050(3) 0.0040(3)
P6 0.0102(4) 0.0150(4) 0.0189(4) 0.0094(3) 0.0056(3) 0.0035(3)
Cl 0.0196(4) 0.0201(4) 0.0218(4) 0.0078(3) 0.0078(3) 0.0048(3)
O1 0.0122(11) 0.0153(11) 0.0175(11) 0.0085(9) 0.0067(9) 0.0060(9)
O2 0.0125(10) 0.0148(11) 0.0129(11) 0.0053(9) 0.0061(9) 0.0054(9)
O3 0.0121(10) 0.0139(11) 0.0135(11) 0.0086(9) 0.0046(8) 0.0046(9)
O4 0.0136(11) 0.0187(12) 0.0091(10) 0.0031(9) 0.0051(8) 0.0088(9)
O5 0.0126(11) 0.0230(12) 0.0085(10) 0.0031(9) 0.0032(8) 0.0029(9)
O6 0.0127(11) 0.0242(13) 0.0111(11) 0.0027(10) 0.0054(9) 0.0051(9)
O7 0.0108(10) 0.0153(11) 0.0119(10) 0.0060(9) 0.0014(8) 0.0013(9)
O8 0.0160(11) 0.0299(14) 0.0117(11) 0.0095(10) 0.0055(9) 0.0070(10)
O9 0.0091(10) 0.0185(12) 0.0153(11) 0.0057(9) 0.0004(9) 0.0048(9)
O10 0.0125(11) 0.0173(12) 0.0161(11) 0.0039(9) 0.0040(9) 0.0039(9)
O11 0.0101(10) 0.0183(11) 0.0131(10) 0.0087(9) 0.0053(8) 0.0066(9)
O12 0.0129(11) 0.0186(12) 0.0180(11) 0.0116(10) 0.0084(9) 0.0072(9)
O13 0.0171(11) 0.0156(11) 0.0114(10) 0.0048(9) 0.0064(9) 0.0045(9)
O14 0.0188(11) 0.0154(11) 0.0114(10) 0.0060(9) 0.0056(9) 0.0074(9)
O15 0.0129(11) 0.0149(11) 0.0258(13) 0.0099(10) 0.0092(10) 0.0046(9)
O16 0.0126(11) 0.0187(12) 0.0261(13) 0.0124(10) 0.0102(10) 0.0066(9)
O17 0.0345(16) 0.0504(19) 0.0344(16) 0.0304(15) 0.0230(13) 0.0217(14)
O18 0.056(2) 0.0264(15) 0.0217(14) 0.0046(12) 0.0069(13) 0.0153(14)
O19 0.086(3) 0.0193(15) 0.0469(19) 0.0153(14) 0.0421(19) 0.0210(16)
O20 0.0166(12) 0.0323(15) 0.0325(15) 0.0068(12) 0.0127(11) 0.0103(11)
O21 0.0156(12) 0.0300(14) 0.0337(15) 0.0122(12) 0.0144(11) 0.0078(11)
O22 0.0429(17) 0.0331(16) 0.0228(14) 0.0152(12) 0.0105(13) 0.0032(13)
O23 0.0307(14) 0.0153(12) 0.0273(14) 0.0048(11) 0.0067(11) 0.0121(11)
O24 0.0180(12) 0.0174(12) 0.0189(12) 0.0035(10) 0.0015(10) 0.0025(10)
O25 0.0249(14) 0.0273(14) 0.0354(15) 0.0142(12) 0.0188(12) 0.0112(11)
O26 0.0207(14) 0.0396(17) 0.0226(14) -0.0013(12) -0.0008(11) 0.0041(12)
O27 0.054(2) 0.049(2) 0.0404(19) 0.0350(17) -0.0026(16) -0.0050(16)
O28 0.0239(13) 0.0220(13) 0.0204(13) 0.0035(11) 0.0056(11) 0.0009(11)
O29 0.0237(14) 0.0277(15) 0.0366(16) 0.0128(13) 0.0080(12) -0.0003(11)
O30 0.0266(14) 0.0292(15) 0.0405(16) 0.0141(13) 0.0181(13) 0.0127(12)
O31 0.0426(18) 0.0384(17) 0.0227(14) 0.0081(13) 0.0103(13) 0.0070(14)
O32 0.0314(15) 0.0263(15) 0.0405(17) 0.0183(13) 0.0116(13) 0.0082(12)
C1 0.0197(17) 0.035(2) 0.0229(18) 0.0153(16) 0.0145(15) 0.0134(15)
C2 0.0272(19) 0.042(2) 0.0263(19) 0.0203(18) 0.0161(16) 0.0192(17)
C3 0.0203(17) 0.036(2) 0.0192(17) 0.0180(16) 0.0083(14) 0.0092(15)
C4 0.0154(16) 0.033(2) 0.0200(17) 0.0110(15) 0.0106(14) 0.0059(14)
C5 0.0132(15) 0.0275(19) 0.0201(17) 0.0096(15) 0.0076(13) 0.0082(14)
C6 0.0139(15) 0.0232(17) 0.0121(15) 0.0079(13) 0.0040(12) 0.0037(13)
C7 0.029(2) 0.063(3) 0.040(2) 0.037(2) 0.0222(19) 0.018(2)
C8 0.0264(18) 0.0255(19) 0.0111(15) 0.0082(14) 0.0021(13) 0.0066(15)
C9 0.0279(19) 0.0251(19) 0.0133(16) 0.0026(14) 0.0055(14) 0.0044(15)
C10 0.0276(19) 0.027(2) 0.0210(18) 0.0079(15) 0.0072(15) 0.0083(16)
C11 0.059(3) 0.034(2) 0.0200(19) 0.0135(18) 0.0105(19) 0.023(2)
C12 0.044(2) 0.035(2) 0.0125(17) 0.0075(16) 0.0077(16) 0.0170(19)
C13 0.0153(15) 0.0210(17) 0.0156(16) 0.0063(13) 0.0071(13) 0.0064(13)
C14 0.071(3) 0.028(2) 0.027(2) 0.0017(18) 0.010(2) 0.017(2)
C15 0.057(3) 0.0235(19) 0.027(2) 0.0152(17) 0.028(2) 0.0183(19)
C16 0.080(4) 0.023(2) 0.037(2) 0.0146(19) 0.041(3) 0.023(2)
C17 0.041(2) 0.0226(19) 0.035(2) 0.0140(17) 0.0237(19) 0.0165(17)
C18 0.030(2) 0.028(2) 0.031(2) 0.0199(17) 0.0176(17) 0.0128(16)
C19 0.032(2) 0.0213(18) 0.0184(17) 0.0089(14) 0.0147(15) 0.0106(15)
C20 0.0171(16) 0.0182(16) 0.0170(16) 0.0069(13) 0.0061(13) 0.0085(13)
C21 0.067(3) 0.022(2) 0.075(4) 0.020(2) 0.051(3) 0.016(2)
C22 0.0210(18) 0.0178(17) 0.0257(18) 0.0028(15) 0.0080(15) 0.0044(14)
C23 0.0097(15) 0.0257(19) 0.030(2) 0.0038(16) 0.0042(14) 0.0007(14)
C24 0.0183(17) 0.0264(19) 0.0226(17) 0.0119(15) 0.0116(14) 0.0109(14)
C25 0.0186(17) 0.0191(17) 0.0184(16) 0.0035(14) 0.0086(13) 0.0047(13)
C26 0.0124(15) 0.0253(18) 0.0147(15) 0.0076(14) 0.0062(12) 0.0049(13)
C27 0.0127(15) 0.0198(16) 0.0168(15) 0.0094(13) 0.0085(12) 0.0046(13)
C28 0.028(2) 0.031(2) 0.034(2) 0.0069(17) 0.0176(17) 0.0164(17)
C29 0.0151(16) 0.0172(17) 0.0244(17) 0.0086(14) 0.0081(14) 0.0047(13)
C30 0.0163(16) 0.0216(18) 0.0291(19) 0.0113(15) 0.0095(14) 0.0015(14)
C31 0.0120(15) 0.0242(18) 0.0172(16) 0.0070(14) 0.0036(13) 0.0036(13)
C32 0.0181(16) 0.0181(17) 0.0258(18) 0.0083(14) 0.0091(14) 0.0090(13)
C33 0.0189(17) 0.0149(16) 0.0266(18) 0.0089(14) 0.0102(14) 0.0046(13)
C34 0.0084(14) 0.0187(16) 0.0149(15) 0.0073(13) 0.0037(12) 0.0033(12)
C35 0.0217(19) 0.038(2) 0.035(2) 0.0140(18) 0.0159(17) 0.0170(17)
C36 0.0147(16) 0.0178(17) 0.0198(17) 0.0056(14) 0.0027(13) 0.0014(13)
C37 0.0217(17) 0.0246(19) 0.0160(16) 0.0046(14) 0.0027(14) 0.0060(14)
C38 0.0289(19) 0.0243(19) 0.0198(17) 0.0102(15) 0.0104(15) 0.0079(15)
C39 0.0196(17) 0.0242(19) 0.0249(18) 0.0084(15) 0.0066(15) -0.0011(14)
C40 0.0148(16) 0.0232(18) 0.0192(17) 0.0042(14) 0.0022(13) 0.0006(14)
C41 0.0105(14) 0.0183(16) 0.0182(16) 0.0086(13) 0.0047(12) 0.0070(12)
C42 0.059(3) 0.035(2) 0.035(2) 0.021(2) 0.021(2) 0.004(2)
C43 0.0165(16) 0.0192(17) 0.0203(17) 0.0111(14) 0.0034(13) 0.0050(13)
C44 0.0189(17) 0.0162(17) 0.0212(17) 0.0053(14) 0.0021(14) 0.0033(13)
C45 0.0209(17) 0.0196(17) 0.0188(16) 0.0093(14) 0.0095(14) 0.0091(14)
C46 0.0142(15) 0.0231(18) 0.0188(16) 0.0087(14) 0.0069(13) 0.0100(13)
C47 0.0140(15) 0.0164(16) 0.0136(15) 0.0040(13) 0.0031(12) 0.0040(12)
C48 0.0134(15) 0.0136(15) 0.0153(15) 0.0067(12) 0.0055(12) 0.0055(12)
C49 0.038(2) 0.030(2) 0.028(2) 0.0124(17) 0.0108(17) 0.0240(18)
C50 0.0162(15) 0.0170(16) 0.0155(15) 0.0073(13) 0.0058(13) 0.0082(13)
C51 0.0167(16) 0.0212(17) 0.0123(15) 0.0059(13) 0.0018(12) 0.0075(13)
C52 0.0130(15) 0.0154(16) 0.0167(16) 0.0004(13) 0.0046(12) 0.0069(12)
C53 0.0158(16) 0.0159(16) 0.0242(17) 0.0088(14) 0.0075(14) 0.0035(13)
C54 0.0150(15) 0.0188(16) 0.0160(15) 0.0094(13) 0.0048(12) 0.0055(13)
C55 0.0122(14) 0.0130(15) 0.0111(14) 0.0029(12) 0.0035(12) 0.0052(12)
C56 0.029(2) 0.0196(19) 0.031(2) 0.0060(16) 0.0025(17) 0.0010(16)
C57 0.0161(16) 0.0179(17) 0.0165(16) 0.0058(13) 0.0022(13) 0.0044(13)
C58 0.0179(17) 0.0204(17) 0.0226(17) 0.0115(14) 0.0057(14) 0.0044(14)
C59 0.0174(16) 0.0231(18) 0.0126(15) 0.0064(13) 0.0042(13) 0.0040(13)
C60 0.0263(18) 0.0166(17) 0.0245(18) 0.0054(14) 0.0125(15) 0.0120(14)
C61 0.0200(17) 0.0191(17) 0.0210(17) 0.0077(14) 0.0060(14) 0.0042(14)
C62 0.0138(15) 0.0193(16) 0.0145(15) 0.0057(13) 0.0068(12) 0.0045(13)
C63 0.0196(18) 0.031(2) 0.030(2) 0.0040(17) 0.0137(16) 0.0075(16)
C64 0.0198(17) 0.0227(18) 0.0172(16) 0.0070(14) 0.0090(14) 0.0083(14)
C65 0.0146(16) 0.032(2) 0.0175(16) 0.0092(15) 0.0069(13) 0.0096(14)
C66 0.0172(16) 0.030(2) 0.0164(16) 0.0055(15) 0.0079(13) 0.0029(15)
C67 0.0269(19) 0.0176(17) 0.0180(17) -0.0003(14) 0.0050(15) 0.0022(15)
C68 0.0203(17) 0.0202(17) 0.0187(17) 0.0074(14) 0.0046(14) 0.0064(14)
C69 0.0152(15) 0.0178(16) 0.0089(14) 0.0062(12) 0.0066(12) 0.0037(12)
C70 0.0172(19) 0.067(3) 0.021(2) 0.000(2) 0.0000(16) 0.007(2)
C71 0.035(2) 0.0182(18) 0.0190(18) 0.0035(15) -0.0044(16) 0.0013(16)
C72 0.047(3) 0.0186(19) 0.033(2) 0.0136(17) -0.0091(19) 0.0009(18)
C73 0.025(2) 0.038(2) 0.033(2) 0.028(2) -0.0044(16) -0.0068(17)
C74 0.029(2) 0.057(3) 0.037(2) 0.030(2) 0.0185(18) 0.015(2)
C75 0.028(2) 0.041(2) 0.031(2) 0.0240(19) 0.0161(17) 0.0182(18)
C76 0.0122(15) 0.0167(16) 0.0208(16) 0.0108(14) 0.0016(13) -0.0013(12)
C77 0.044(3) 0.085(4) 0.049(3) 0.049(3) 0.012(2) 0.008(3)
C78 0.0195(17) 0.0217(18) 0.0226(17) 0.0139(15) 0.0092(14) 0.0056(14)
C79 0.0219(17) 0.0266(19) 0.0205(17) 0.0130(15) 0.0118(14) 0.0104(15)
C80 0.0185(16) 0.0144(16) 0.0209(17) 0.0087(13) 0.0053(13) 0.0068(13)
C81 0.0145(15) 0.0185(17) 0.0241(18) 0.0083(14) 0.0088(14) 0.0025(13)
C82 0.0159(16) 0.0168(16) 0.0202(16) 0.0088(13) 0.0091(13) 0.0055(13)
C83 0.0143(15) 0.0149(16) 0.0218(17) 0.0091(13) 0.0077(13) 0.0051(12)
C84 0.037(2) 0.0198(18) 0.0200(18) 0.0025(15) 0.0072(16) 0.0088(16)
C85 0.035(3) 0.068(4) 0.037(3) 0.031(3) 0.010(2) 0.009(2)
C86 0.032(3) 0.114(5) 0.081(4) 0.077(4) 0.015(3) 0.014(3)
N1 0.043(3) 0.090(4) 0.055(3) 0.024(3) 0.020(2) -0.008(3)

loop_
_atom_type_symbol
_atom_type_description
_atom_type_scat_dispersion_real
_atom_type_scat_dispersion_imag
_atom_type_scat_source
C C 0.0033 0.0016 'International Tables Vol C Tables 4.2.6.8 and 6.1.1.4'
H H 0.0000 0.0000 'International Tables Vol C Tables 4.2.6.8 and 6.1.1.4'
O O 0.0106 0.0060 'International Tables Vol C Tables 4.2.6.8 and 6.1.1.4'
P P 0.1023 0.0942 'International Tables Vol C Tables 4.2.6.8 and 6.1.1.4'
Mn Mn 0.3368 0.7283 'International Tables Vol C Tables 4.2.6.8 and 6.1.1.4'
Cl Cl 0.1484 0.1585 'International Tables Vol C Tables 4.2.6.8 and 6.1.1.4'
N N 0.0061 0.0033 'International Tables Vol C Tables 4.2.6.8 and 6.1.1.4'

loop_
_geom_angle_atom_site_label_1
_geom_angle_atom_site_label_2
_geom_angle_atom_site_label_3
_geom_angle
O7 Mn1 O1 91.41(10)
O7 Mn1 O3 173.45(9)
O1 Mn1 O3 83.15(10)
O7 Mn1 O2 92.48(10)
O1 Mn1 O2 82.73(10)
O3 Mn1 O2 83.25(10)
O7 Mn1 O9 93.50(10)
O1 Mn1 O9 172.09(10)
O3 Mn1 O9 91.53(10)
O2 Mn1 O9 90.86(10)
O7 Mn1 O5 96.35(10)
O1 Mn1 O5 92.28(10)
O3 Mn1 O5 87.53(10)
O2 Mn1 O5 169.96(10)
O9 Mn1 O5 93.34(10)
O7 Mn1 Mn4 134.20(7)
O1 Mn1 Mn4 85.85(7)
O3 Mn1 Mn4 42.01(7)
O2 Mn1 Mn4 41.79(7)
O9 Mn1 Mn4 86.29(7)
O5 Mn1 Mn4 129.42(7)
O7 Mn1 Mn2 133.11(7)
O1 Mn1 Mn2 41.74(7)
O3 Mn1 Mn2 41.70(7)
O2 Mn1 Mn2 84.47(7)
O9 Mn1 Mn2 133.23(7)
O5 Mn1 Mn2 86.02(7)
Mn4 Mn1 Mn2 60.067(16)
O7 Mn1 Mn3 86.05(7)
O1 Mn1 Mn3 42.07(7)
O3 Mn1 Mn3 87.47(7)
O2 Mn1 Mn3 41.50(7)
O9 Mn1 Mn3 132.14(7)
O5 Mn1 Mn3 134.35(7)
Mn4 Mn1 Mn3 62.089(18)
Mn2 Mn1 Mn3 61.361(16)
O4 Mn2 O11 91.48(10)
O4 Mn2 O6 172.00(10)
O11 Mn2 O6 92.89(10)
O4 Mn2 O3 82.79(9)
O11 Mn2 O3 170.03(9)
O6 Mn2 O3 91.89(10)
O4 Mn2 O1 85.84(10)
O11 Mn2 O1 89.80(10)
O6 Mn2 O1 87.48(10)
O3 Mn2 O1 81.67(9)
O4 Mn2 O16 88.42(10)
O11 Mn2 O16 97.57(10)
O6 Mn2 O16 97.63(10)
O3 Mn2 O16 90.45(9)
O1 Mn2 O16 170.78(10)
O4 Mn2 Mn4 41.17(7)
O11 Mn2 Mn4 132.57(7)
O6 Mn2 Mn4 133.71(7)
O3 Mn2 Mn4 41.83(7)
O1 Mn2 Mn4 84.92(7)
O16 Mn2 Mn4 86.01(7)
O4 Mn2 Mn1 86.25(7)
O11 Mn2 Mn1 130.63(7)
O6 Mn2 Mn1 85.82(7)
O3 Mn2 Mn1 41.12(7)
O1 Mn2 Mn1 40.84(7)
O16 Mn2 Mn1 131.57(7)
Mn4 Mn2 Mn1 59.679(18)
O4 Mn2 Mn3 45.31(7)
O11 Mn2 Mn3 84.17(7)
O6 Mn2 Mn3 128.60(8)
O3 Mn2 Mn3 86.01(7)
O1 Mn2 Mn3 41.36(7)
O16 Mn2 Mn3 133.69(7)
Mn4 Mn2 Mn3 61.506(18)
Mn1 Mn2 Mn3 60.071(18)
O12 Mn3 O13 94.74(10)
O12 Mn3 O2 166.81(9)
O13 Mn3 O2 92.62(9)
O12 Mn3 O1 90.72(9)
O13 Mn3 O1 164.47(10)
O2 Mn3 O1 79.49(9)
O12 Mn3 O8 99.61(10)
O13 Mn3 O8 102.26(10)
O2 Mn3 O8 89.48(10)
O1 Mn3 O8 91.11(9)
O12 Mn3 O4 91.24(9)
O13 Mn3 O4 86.69(9)
O2 Mn3 O4 78.27(9)
O1 Mn3 O4 78.66(9)
O8 Mn3 O4 165.22(9)
O12 Mn3 Mn1 130.74(7)
O13 Mn3 Mn1 132.77(7)
O2 Mn3 Mn1 40.26(6)
O1 Mn3 Mn1 40.02(6)
O8 Mn3 Mn1 84.20(7)
O4 Mn3 Mn1 81.10(6)
O12 Mn3 Mn2 85.39(7)
O13 Mn3 Mn2 125.74(7)
O2 Mn3 Mn2 81.43(7)
O1 Mn3 Mn2 40.22(7)
O8 Mn3 Mn2 131.31(7)
O4 Mn3 Mn2 39.17(6)
Mn1 Mn3 Mn2 58.568(18)
O12 Mn3 Mn4 130.88(7)
O13 Mn3 Mn4 84.27(7)
O2 Mn3 Mn4 39.23(7)
O1 Mn3 Mn4 81.18(7)
O8 Mn3 Mn4 128.71(7)
O4 Mn3 Mn4 39.64(6)
Mn1 Mn3 Mn4 57.939(16)
Mn2 Mn3 Mn4 57.800(16)
O4 Mn4 O15 91.65(10)
O4 Mn4 O2 84.34(10)
O15 Mn4 O2 169.79(10)
O4 Mn4 O3 81.98(9)
O15 Mn4 O3 87.71(10)
O2 Mn4 O3 82.43(9)
O4 Mn4 O14 90.93(9)
O15 Mn4 O14 98.95(10)
O2 Mn4 O14 90.53(10)
O3 Mn4 O14 170.44(10)
O4 Mn4 O10 172.29(10)
O15 Mn4 O10 92.45(10)
O2 Mn4 O10 90.52(10)
O3 Mn4 O10 91.66(9)
O14 Mn4 O10 94.88(10)
O4 Mn4 Mn1 86.12(7)
O15 Mn4 Mn1 129.00(8)
O2 Mn4 Mn1 41.49(7)
O3 Mn4 Mn1 41.48(7)
O14 Mn4 Mn1 132.00(7)
O10 Mn4 Mn1 86.22(7)
O4 Mn4 Mn2 40.29(7)
O15 Mn4 Mn2 86.44(7)
O2 Mn4 Mn2 84.43(7)
O3 Mn4 Mn2 41.89(6)
O14 Mn4 Mn2 131.21(7)
O10 Mn4 Mn2 133.55(7)
Mn1 Mn4 Mn2 60.254(18)
O4 Mn4 Mn3 44.87(7)
O15 Mn4 Mn3 136.51(7)
O2 Mn4 Mn3 40.15(7)
O3 Mn4 Mn3 85.38(7)
O14 Mn4 Mn3 85.07(7)
O10 Mn4 Mn3 130.58(7)
Mn1 Mn4 Mn3 59.972(19)
Mn2 Mn4 Mn3 60.693(17)
O5 P1 O6 114.22(13)
O5 P1 C6 109.74(14)
O6 P1 C6 106.86(15)
O5 P1 C13 107.42(15)
O6 P1 C13 107.81(15)
C6 P1 C13 110.78(16)
O8 P2 O7 113.05(13)
O8 P2 C20 111.92(15)
O7 P2 C20 104.46(14)
O8 P2 C27 108.25(14)
O7 P2 C27 109.23(14)
C20 P2 C27 109.87(16)
O9 P3 O10 114.28(13)
O9 P3 C34 107.35(14)
O10 P3 C34 109.19(14)
O9 P3 C41 109.19(14)
O10 P3 C41 107.84(15)
C34 P3 C41 108.88(15)
O12 P4 O11 113.99(12)
O12 P4 C55 110.96(14)
O11 P4 C55 107.50(14)
O12 P4 C48 105.36(14)
O11 P4 C48 107.77(14)
C55 P4 C48 111.25(15)
O13 P5 O14 116.17(13)
O13 P5 C62 106.14(14)
O14 P5 C62 109.70(14)
O13 P5 C69 109.54(14)
O14 P5 C69 106.97(14)
C62 P5 C69 108.10(15)
O16 P6 O15 115.13(13)
O16 P6 C83 112.74(14)
O15 P6 C83 104.18(15)
O16 P6 C76 107.01(15)
O15 P6 C76 109.08(15)
C83 P6 C76 108.55(15)
O32 Cl O31 109.36(18)
O32 Cl O30 109.14(17)
O31 Cl O30 109.91(18)
O32 Cl O29 109.68(17)
O31 Cl O29 109.70(18)
O30 Cl O29 109.03(17)
Mn1 O1 Mn2 97.42(10)
Mn1 O1 Mn3 97.91(10)
Mn2 O1 Mn3 98.42(10)
Mn1 O2 Mn4 96.72(10)
Mn1 O2 Mn3 98.24(10)
Mn4 O2 Mn3 100.62(10)
Mn1 O3 Mn4 96.50(10)
Mn1 O3 Mn2 97.18(10)
Mn4 O3 Mn2 96.28(10)
Mn2 O4 Mn4 98.54(10)
Mn2 O4 Mn3 95.52(10)
Mn4 O4 Mn3 95.49(10)
P1 O5 Mn1 126.55(13)
P1 O6 Mn2 126.54(14)
P2 O7 Mn1 127.82(13)
P2 O8 Mn3 125.16(14)
P3 O9 Mn1 126.39(13)
P3 O10 Mn4 125.75(14)
P4 O11 Mn2 127.16(13)
P4 O12 Mn3 125.65(13)
P5 O13 Mn3 127.31(14)
P5 O14 Mn4 126.80(14)
P6 O15 Mn4 126.40(14)
P6 O16 Mn2 125.61(13)
C3 O17 C7 117.2(3)
C10 O18 C14 117.6(3)
C17 O19 C21 117.0(3)
C24 O20 C28 117.5(3)
C31 O21 C35 118.1(3)
C38 O22 C42 117.8(3)
C45 O23 C49 116.8(3)
C52 O24 C56 117.9(3)
C59 O25 C63 118.7(3)
C66 O26 C70 118.1(3)
C73 O27 C77 117.7(4)
C80 O28 C84 117.9(3)
C2 C1 C6 120.0(3)
C1 C2 C3 120.1(3)
O17 C3 C4 123.9(3)
O17 C3 C2 115.3(3)
C4 C3 C2 120.8(3)
C5 C4 C3 118.6(3)
C4 C5 C6 121.4(3)
C5 C6 C1 119.1(3)
C5 C6 P1 119.6(3)
C1 C6 P1 120.8(3)
C9 C8 C13 121.6(3)
C8 C9 C10 119.2(3)
O18 C10 C9 124.7(3)
O18 C10 C11 115.4(3)
C9 C10 C11 119.9(4)
C12 C11 C10 120.3(4)
C11 C12 C13 120.6(3)
C8 C13 C12 118.3(3)
C8 C13 P1 123.8(3)
C12 C13 P1 117.7(3)
C16 C15 C20 120.6(4)
C15 C16 C17 119.8(4)
O19 C17 C18 124.6(4)
O19 C17 C16 115.4(4)
C18 C17 C16 120.0(4)
C19 C18 C17 119.6(3)
C18 C19 C20 120.8(3)
C15 C20 C19 119.2(3)
C15 C20 P2 120.1(3)
C19 C20 P2 120.7(3)
C23 C22 C27 120.1(3)
C22 C23 C24 120.4(3)
O20 C24 C23 116.0(3)
O20 C24 C25 123.9(3)
C23 C24 C25 120.1(3)
C24 C25 C26 119.0(3)
C27 C26 C25 121.4(3)
C26 C27 C22 118.9(3)
C26 C27 P2 118.4(2)
C22 C27 P2 122.4(3)
C30 C29 C34 119.8(3)
C29 C30 C31 120.5(3)
O21 C31 C30 114.8(3)
O21 C31 C32 124.4(3)
C30 C31 C32 120.7(3)
C33 C32 C31 118.7(3)
C32 C33 C34 121.4(3)
C33 C34 C29 118.9(3)
C33 C34 P3 120.5(3)
C29 C34 P3 120.5(2)
C37 C36 C41 120.7(3)
C36 C37 C38 119.6(3)
O22 C38 C37 115.2(3)
O22 C38 C39 124.5(3)
C37 C38 C39 120.4(3)
C40 C39 C38 119.3(3)
C39 C40 C41 121.3(3)
C40 C41 C36 118.7(3)
C40 C41 P3 121.2(3)
C36 C41 P3 120.1(3)
C44 C43 C48 120.9(3)
C43 C44 C45 119.7(3)
O23 C45 C46 124.8(3)
O23 C45 C44 115.1(3)
C46 C45 C44 120.1(3)
C45 C46 C47 119.4(3)
C48 C47 C46 121.3(3)
C47 C48 C43 118.6(3)
C47 C48 P4 123.7(3)
C43 C48 P4 117.7(2)
C51 C50 C55 120.5(3)
C50 C51 C52 120.1(3)
O24 C52 C53 124.3(3)
O24 C52 C51 115.4(3)
C53 C52 C51 120.3(3)
C54 C53 C52 119.3(3)
C53 C54 C55 121.2(3)
C54 C55 C50 118.5(3)
C54 C55 P4 119.1(2)
C50 C55 P4 122.3(2)
C58 C57 C62 120.7(3)
C59 C58 C57 119.4(3)
O25 C59 C58 114.3(3)
O25 C59 C60 124.0(3)
C58 C59 C60 121.6(3)
C59 C60 C61 118.3(3)
C62 C61 C60 121.1(3)
C61 C62 C57 118.9(3)
C61 C62 P5 122.6(3)
C57 C62 P5 118.5(3)
C69 C64 C65 121.0(3)
C66 C65 C64 119.4(3)
O26 C66 C65 124.6(3)
O26 C66 C67 115.4(3)
C65 C66 C67 120.0(3)
C68 C67 C66 119.8(3)
C67 C68 C69 121.2(3)
C64 C69 C68 118.6(3)
C64 C69 P5 122.7(3)
C68 C69 P5 118.6(3)
C72 C71 C76 120.7(4)
C71 C72 C73 120.1(4)
O27 C73 C74 125.3(4)
O27 C73 C72 114.5(4)
C74 C73 C72 120.2(4)
C73 C74 C75 119.2(4)
C76 C75 C74 120.6(4)
C75 C76 C71 119.2(3)
C75 C76 P6 121.8(3)
C71 C76 P6 119.0(3)
C79 C78 C83 121.3(3)
C78 C79 C80 119.2(3)
O28 C80 C81 116.3(3)
O28 C80 C79 123.4(3)
C81 C80 C79 120.3(3)
C82 C81 C80 120.2(3)
C81 C82 C83 120.7(3)
C78 C83 C82 118.1(3)
C78 C83 P6 118.8(2)
C82 C83 P6 122.9(3)
N1 C85 C86 179.2(7)

loop_
_geom_bond_atom_site_label_1
_geom_bond_atom_site_label_2
_geom_bond_distance
Mn1 O7 1.877(2)
Mn1 O1 1.880(2)
Mn1 O3 1.889(2)
Mn1 O2 1.890(2)
Mn1 O9 1.908(2)
Mn1 O5 1.910(2)
Mn1 Mn4 2.8339(7)
Mn1 Mn2 2.8503(8)
Mn1 Mn3 2.8950(8)
Mn2 O4 1.860(2)
Mn2 O11 1.897(2)
Mn2 O6 1.909(2)
Mn2 O3 1.911(2)
Mn2 O1 1.914(2)
Mn2 O16 1.933(2)
Mn2 Mn4 2.8450(7)
Mn2 Mn3 2.9318(7)
Mn3 O12 1.904(2)
Mn3 O13 1.936(2)
Mn3 O2 1.938(2)
Mn3 O1 1.958(2)
Mn3 O8 2.007(3)
Mn3 O4 2.094(2)
Mn3 Mn4 2.9549(8)
Mn4 O4 1.894(2)
Mn4 O15 1.898(2)
Mn4 O2 1.901(2)
Mn4 O3 1.909(2)
Mn4 O14 1.921(2)
Mn4 O10 1.923(2)
P1 O5 1.538(2)
P1 O6 1.545(2)
P1 C6 1.773(3)
P1 C13 1.781(4)
P2 O8 1.529(2)
P2 O7 1.549(2)
P2 C20 1.786(3)
P2 C27 1.794(3)
P3 O9 1.537(2)
P3 O10 1.538(2)
P3 C34 1.776(3)
P3 C41 1.780(3)
P4 O12 1.541(2)
P4 O11 1.543(2)
P4 C55 1.777(3)
P4 C48 1.778(3)
P5 O13 1.528(2)
P5 O14 1.537(2)
P5 C62 1.779(3)
P5 C69 1.781(3)
P6 O16 1.536(2)
P6 O15 1.542(2)
P6 C83 1.780(4)
P6 C76 1.782(3)
Cl O32 1.439(3)
Cl O31 1.440(3)
Cl O30 1.442(3)
Cl O29 1.442(3)
O17 C3 1.362(4)
O17 C7 1.433(5)
O18 C10 1.358(5)
O18 C14 1.425(5)
O19 C17 1.362(5)
O19 C21 1.432(5)
O20 C24 1.362(4)
O20 C28 1.436(5)
O21 C31 1.368(4)
O21 C35 1.424(4)
O22 C38 1.361(4)
O22 C42 1.428(5)
O23 C45 1.358(4)
O23 C49 1.436(4)
O24 C52 1.363(4)
O24 C56 1.436(4)
O25 C59 1.363(4)
O25 C63 1.421(4)
O26 C66 1.368(4)
O26 C70 1.422(5)
O27 C73 1.367(5)
O27 C77 1.423(7)
O28 C80 1.366(4)
O28 C84 1.444(4)
C1 C2 1.379(5)
C1 C6 1.398(5)
C2 C3 1.393(5)
C3 C4 1.389(5)
C4 C5 1.383(5)
C5 C6 1.394(4)
C8 C9 1.384(5)
C8 C13 1.391(5)
C9 C10 1.389(5)
C10 C11 1.393(5)
C11 C12 1.374(6)
C12 C13 1.400(5)
C15 C16 1.374(6)
C15 C20 1.384(5)
C16 C17 1.401(6)
C17 C18 1.381(5)
C18 C19 1.379(5)
C19 C20 1.392(5)
C22 C23 1.381(5)
C22 C27 1.392(5)
C23 C24 1.384(5)
C24 C25 1.386(5)
C25 C26 1.387(5)
C26 C27 1.381(5)
C29 C30 1.380(5)
C29 C34 1.400(5)
C30 C31 1.384(5)
C31 C32 1.387(5)
C32 C33 1.385(5)
C33 C34 1.395(5)
C36 C37 1.380(5)
C36 C41 1.400(5)
C37 C38 1.389(5)
C38 C39 1.394(5)
C39 C40 1.380(5)
C40 C41 1.388(5)
C43 C44 1.372(5)
C43 C48 1.396(5)
C44 C45 1.408(5)
C45 C46 1.376(5)
C46 C47 1.391(5)
C47 C48 1.386(4)
C50 C51 1.375(5)
C50 C55 1.406(4)
C51 C52 1.394(5)
C52 C53 1.391(5)
C53 C54 1.382(5)
C54 C55 1.398(4)
C57 C58 1.383(5)
C57 C62 1.400(5)
C58 C59 1.380(5)
C59 C60 1.389(5)
C60 C61 1.399(5)
C61 C62 1.389(5)
C64 C69 1.384(5)
C64 C65 1.392(5)
C65 C66 1.387(5)
C66 C67 1.394(5)
C67 C68 1.370(5)
C68 C69 1.393(5)
C71 C72 1.369(6)
C71 C76 1.396(5)
C72 C73 1.397(7)
C73 C74 1.382(6)
C74 C75 1.404(5)
C75 C76 1.385(5)
C78 C79 1.384(5)
C78 C83 1.400(5)
C79 C80 1.392(5)
C80 C81 1.388(5)
C81 C82 1.375(5)
C82 C83 1.405(4)
C85 N1 1.137(6)
C85 C86 1.442(7)

loop_
_geom_torsion_atom_site_label_1
_geom_torsion_atom_site_label_2
_geom_torsion_atom_site_label_3
_geom_torsion_atom_site_label_4
_geom_torsion
O7 Mn1 Mn2 O4 90.93(12)
O1 Mn1 Mn2 O4 87.99(13)
O3 Mn1 Mn2 O4 -83.34(12)
O2 Mn1 Mn2 O4 2.71(10)
O9 Mn1 Mn2 O4 -83.25(12)
O5 Mn1 Mn2 O4 -174.09(10)
Mn4 Mn1 Mn2 O4 -33.32(7)
Mn3 Mn1 Mn2 O4 39.16(7)
O7 Mn1 Mn2 O11 2.20(13)
O1 Mn1 Mn2 O11 -0.75(13)
O3 Mn1 Mn2 O11 -172.07(13)
O2 Mn1 Mn2 O11 -86.02(11)
O9 Mn1 Mn2 O11 -171.98(13)
O5 Mn1 Mn2 O11 97.18(12)
Mn4 Mn1 Mn2 O11 -122.06(9)
Mn3 Mn1 Mn2 O11 -49.57(9)
O7 Mn1 Mn2 O6 -88.03(12)
O1 Mn1 Mn2 O6 -90.98(13)
O3 Mn1 Mn2 O6 97.70(13)
O2 Mn1 Mn2 O6 -176.25(10)
O9 Mn1 Mn2 O6 97.79(12)
O5 Mn1 Mn2 O6 6.95(10)
Mn4 Mn1 Mn2 O6 147.71(8)
Mn3 Mn1 Mn2 O6 -139.80(8)
O7 Mn1 Mn2 O3 174.27(14)
O1 Mn1 Mn2 O3 171.32(14)
O2 Mn1 Mn2 O3 86.05(12)
O9 Mn1 Mn2 O3 0.09(14)
O5 Mn1 Mn2 O3 -90.75(12)
Mn4 Mn1 Mn2 O3 50.01(10)
Mn3 Mn1 Mn2 O3 122.50(10)
O7 Mn1 Mn2 O1 2.95(14)
O3 Mn1 Mn2 O1 -171.32(14)
O2 Mn1 Mn2 O1 -85.27(12)
O9 Mn1 Mn2 O1 -171.23(14)
O5 Mn1 Mn2 O1 97.93(13)
Mn4 Mn1 Mn2 O1 -121.31(10)
Mn3 Mn1 Mn2 O1 -48.83(10)
O7 Mn1 Mn2 O16 175.47(13)
O1 Mn1 Mn2 O16 172.52(14)
O3 Mn1 Mn2 O16 1.20(14)
O2 Mn1 Mn2 O16 87.25(12)
O9 Mn1 Mn2 O16 1.29(14)
O5 Mn1 Mn2 O16 -89.55(12)
Mn4 Mn1 Mn2 O16 51.21(10)
Mn3 Mn1 Mn2 O16 123.70(10)
O7 Mn1 Mn2 Mn4 124.26(10)
O1 Mn1 Mn2 Mn4 121.31(10)
O3 Mn1 Mn2 Mn4 -50.01(10)
O2 Mn1 Mn2 Mn4 36.04(7)
O9 Mn1 Mn2 Mn4 -49.92(10)
O5 Mn1 Mn2 Mn4 -140.76(8)
Mn3 Mn1 Mn2 Mn4 72.48(2)
O7 Mn1 Mn2 Mn3 51.77(10)
O1 Mn1 Mn2 Mn3 48.83(10)
O3 Mn1 Mn2 Mn3 -122.50(10)
O2 Mn1 Mn2 Mn3 -36.45(7)
O9 Mn1 Mn2 Mn3 -122.41(10)
O5 Mn1 Mn2 Mn3 146.75(8)
Mn4 Mn1 Mn2 Mn3 -72.48(2)
O7 Mn1 Mn3 O12 -95.51(12)
O1 Mn1 Mn3 O12 0.99(14)
O3 Mn1 Mn3 O12 83.57(12)
O2 Mn1 Mn3 O12 166.24(14)
O9 Mn1 Mn3 O12 173.34(13)
O5 Mn1 Mn3 O12 -0.48(14)
Mn4 Mn1 Mn3 O12 118.66(9)
Mn2 Mn1 Mn3 O12 49.40(9)
O7 Mn1 Mn3 O13 103.54(12)
O1 Mn1 Mn3 O13 -159.96(14)
O3 Mn1 Mn3 O13 -77.38(12)
O2 Mn1 Mn3 O13 5.29(14)
O9 Mn1 Mn3 O13 12.39(14)
O5 Mn1 Mn3 O13 -161.43(14)
Mn4 Mn1 Mn3 O13 -42.28(9)
Mn2 Mn1 Mn3 O13 -111.54(10)
O7 Mn1 Mn3 O2 98.25(12)
O1 Mn1 Mn3 O2 -165.25(15)
O3 Mn1 Mn3 O2 -82.67(12)
O9 Mn1 Mn3 O2 7.10(14)
O5 Mn1 Mn3 O2 -166.72(15)
Mn4 Mn1 Mn3 O2 -47.57(10)
Mn2 Mn1 Mn3 O2 -116.83(10)
O7 Mn1 Mn3 O1 -96.50(12)
O3 Mn1 Mn3 O1 82.58(12)
O2 Mn1 Mn3 O1 165.25(15)
O9 Mn1 Mn3 O1 172.35(14)
O5 Mn1 Mn3 O1 -1.47(14)
Mn4 Mn1 Mn3 O1 117.68(10)
Mn2 Mn1 Mn3 O1 48.41(10)
O7 Mn1 Mn3 O8 2.19(10)
O1 Mn1 Mn3 O8 98.69(12)
O3 Mn1 Mn3 O8 -178.73(10)
O2 Mn1 Mn3 O8 -96.06(12)
O9 Mn1 Mn3 O8 -88.96(12)
O5 Mn1 Mn3 O8 97.22(12)
Mn4 Mn1 Mn3 O8 -143.64(7)
Mn2 Mn1 Mn3 O8 147.10(7)
O7 Mn1 Mn3 O4 -179.43(9)
O1 Mn1 Mn3 O4 -82.93(12)
O3 Mn1 Mn3 O4 -0.35(9)
O2 Mn1 Mn3 O4 82.32(12)
O9 Mn1 Mn3 O4 89.42(11)
O5 Mn1 Mn3 O4 -84.40(12)
Mn4 Mn1 Mn3 O4 34.75(6)
Mn2 Mn1 Mn3 O4 -34.51(6)
O7 Mn1 Mn3 Mn2 -144.91(7)
O1 Mn1 Mn3 Mn2 -48.41(10)
O3 Mn1 Mn3 Mn2 34.17(7)
O2 Mn1 Mn3 Mn2 116.83(10)
O9 Mn1 Mn3 Mn2 123.94(10)
O5 Mn1 Mn3 Mn2 -49.88(10)
Mn4 Mn1 Mn3 Mn2 69.262(18)
O7 Mn1 Mn3 Mn4 145.83(7)
O1 Mn1 Mn3 Mn4 -117.68(10)
O3 Mn1 Mn3 Mn4 -35.10(7)
O2 Mn1 Mn3 Mn4 47.57(10)
O9 Mn1 Mn3 Mn4 54.68(10)
O5 Mn1 Mn3 Mn4 -119.15(10)
Mn2 Mn1 Mn3 Mn4 -69.262(18)
O4 Mn2 Mn3 O12 97.66(12)
O11 Mn2 Mn3 O12 -0.25(10)
O6 Mn2 Mn3 O12 -89.30(12)
O3 Mn2 Mn3 O12 -178.53(10)
O1 Mn2 Mn3 O12 -96.60(12)
O16 Mn2 Mn3 O12 94.67(12)
Mn4 Mn2 Mn3 O12 145.76(7)
Mn1 Mn2 Mn3 O12 -144.75(7)
O4 Mn2 Mn3 O13 5.13(12)
O11 Mn2 Mn3 O13 -92.77(11)
O6 Mn2 Mn3 O13 178.18(12)
O3 Mn2 Mn3 O13 88.94(11)
O1 Mn2 Mn3 O13 170.87(13)
O16 Mn2 Mn3 O13 2.14(13)
Mn4 Mn2 Mn3 O13 53.23(9)
Mn1 Mn2 Mn3 O13 122.73(9)
O4 Mn2 Mn3 O2 -81.92(11)
O11 Mn2 Mn3 O2 -179.83(10)
O6 Mn2 Mn3 O2 91.12(11)
O3 Mn2 Mn3 O2 1.89(9)
O1 Mn2 Mn3 O2 83.82(12)
O16 Mn2 Mn3 O2 -84.91(12)
Mn4 Mn2 Mn3 O2 -33.82(7)
Mn1 Mn2 Mn3 O2 35.67(7)
O4 Mn2 Mn3 O1 -165.74(14)
O11 Mn2 Mn3 O1 96.35(12)
O6 Mn2 Mn3 O1 7.30(13)
O3 Mn2 Mn3 O1 -81.93(12)
O16 Mn2 Mn3 O1 -168.74(14)
Mn4 Mn2 Mn3 O1 -117.64(10)
Mn1 Mn2 Mn3 O1 -48.15(10)
O4 Mn2 Mn3 O8 -163.59(13)
O11 Mn2 Mn3 O8 98.50(12)
O6 Mn2 Mn3 O8 9.45(13)
O3 Mn2 Mn3 O8 -79.78(12)
O1 Mn2 Mn3 O8 2.15(13)
O16 Mn2 Mn3 O8 -166.59(13)
Mn4 Mn2 Mn3 O8 -115.50(10)
Mn1 Mn2 Mn3 O8 -46.00(9)
O11 Mn2 Mn3 O4 -97.91(12)
O6 Mn2 Mn3 O4 173.04(13)
O3 Mn2 Mn3 O4 83.81(12)
O1 Mn2 Mn3 O4 165.74(14)
O16 Mn2 Mn3 O4 -3.00(13)
Mn4 Mn2 Mn3 O4 48.10(9)
Mn1 Mn2 Mn3 O4 117.59(9)
O4 Mn2 Mn3 Mn1 -117.59(9)
O11 Mn2 Mn3 Mn1 144.50(7)
O6 Mn2 Mn3 Mn1 55.45(9)
O3 Mn2 Mn3 Mn1 -33.78(7)
O1 Mn2 Mn3 Mn1 48.15(10)
O16 Mn2 Mn3 Mn1 -120.59(10)
Mn4 Mn2 Mn3 Mn1 -69.494(19)
O4 Mn2 Mn3 Mn4 -48.10(9)
O11 Mn2 Mn3 Mn4 -146.01(7)
O6 Mn2 Mn3 Mn4 124.94(9)
O3 Mn2 Mn3 Mn4 35.71(7)
O1 Mn2 Mn3 Mn4 117.64(10)
O16 Mn2 Mn3 Mn4 -51.09(10)
Mn1 Mn2 Mn3 Mn4 69.494(19)
O7 Mn1 Mn4 O4 -90.02(12)
O1 Mn1 Mn4 O4 -2.11(9)
O3 Mn1 Mn4 O4 82.27(12)
O2 Mn1 Mn4 O4 -85.84(12)
O9 Mn1 Mn4 O4 178.70(10)
O5 Mn1 Mn4 O4 87.43(11)
Mn2 Mn1 Mn4 O4 32.67(7)
Mn3 Mn1 Mn4 O4 -38.62(7)
O7 Mn1 Mn4 O15 -179.01(13)
O1 Mn1 Mn4 O15 -91.09(11)
O3 Mn1 Mn4 O15 -6.71(13)
O2 Mn1 Mn4 O15 -174.82(13)
O9 Mn1 Mn4 O15 89.72(11)
O5 Mn1 Mn4 O15 -1.55(13)
Mn2 Mn1 Mn4 O15 -56.31(9)
Mn3 Mn1 Mn4 O15 -127.60(9)
O7 Mn1 Mn4 O2 -4.18(14)
O1 Mn1 Mn4 O2 83.73(12)
O3 Mn1 Mn4 O2 168.11(14)
O9 Mn1 Mn4 O2 -95.46(12)
O5 Mn1 Mn4 O2 173.27(14)
Mn2 Mn1 Mn4 O2 118.51(10)
Mn3 Mn1 Mn4 O2 47.22(10)
O7 Mn1 Mn4 O3 -172.29(14)
O1 Mn1 Mn4 O3 -84.37(12)
O2 Mn1 Mn4 O3 -168.11(14)
O9 Mn1 Mn4 O3 96.43(12)
O5 Mn1 Mn4 O3 5.17(13)
Mn2 Mn1 Mn4 O3 -49.60(10)
Mn3 Mn1 Mn4 O3 -120.88(10)
O7 Mn1 Mn4 O14 -2.27(14)
O1 Mn1 Mn4 O14 85.65(11)
O3 Mn1 Mn4 O14 170.03(13)
O2 Mn1 Mn4 O14 1.92(13)
O9 Mn1 Mn4 O14 -93.54(12)
O5 Mn1 Mn4 O14 175.19(13)
Mn2 Mn1 Mn4 O14 120.43(9)
Mn3 Mn1 Mn4 O14 49.14(9)
O7 Mn1 Mn4 O10 90.90(12)
O1 Mn1 Mn4 O10 178.81(10)
O3 Mn1 Mn4 O10 -96.81(12)
O2 Mn1 Mn4 O10 95.08(12)
O9 Mn1 Mn4 O10 -0.38(10)
O5 Mn1 Mn4 O10 -91.65(12)
Mn2 Mn1 Mn4 O10 -146.41(7)
Mn3 Mn1 Mn4 O10 142.30(7)
O7 Mn1 Mn4 Mn2 -122.69(10)
O1 Mn1 Mn4 Mn2 -34.77(7)
O3 Mn1 Mn4 Mn2 49.60(10)
O2 Mn1 Mn4 Mn2 -118.51(10)
O9 Mn1 Mn4 Mn2 146.03(7)
O5 Mn1 Mn4 Mn2 54.77(9)
Mn3 Mn1 Mn4 Mn2 -71.285(18)
O7 Mn1 Mn4 Mn3 -51.41(10)
O1 Mn1 Mn4 Mn3 36.51(7)
O3 Mn1 Mn4 Mn3 120.88(10)
O2 Mn1 Mn4 Mn3 -47.22(10)
O9 Mn1 Mn4 Mn3 -142.68(7)
O5 Mn1 Mn4 Mn3 126.05(9)
Mn2 Mn1 Mn4 Mn3 71.285(18)
O11 Mn2 Mn4 O4 -4.46(14)
O6 Mn2 Mn4 O4 -171.09(15)
O3 Mn2 Mn4 O4 -172.69(15)
O1 Mn2 Mn4 O4 -89.50(13)
O16 Mn2 Mn4 O4 92.16(13)
Mn1 Mn2 Mn4 O4 -123.61(11)
Mn3 Mn2 Mn4 O4 -53.50(11)
O4 Mn2 Mn4 O15 -96.77(13)
O11 Mn2 Mn4 O15 -101.23(12)
O6 Mn2 Mn4 O15 92.14(13)
O3 Mn2 Mn4 O15 90.54(12)
O1 Mn2 Mn4 O15 173.73(10)
O16 Mn2 Mn4 O15 -4.61(10)
Mn1 Mn2 Mn4 O15 139.61(8)
Mn3 Mn2 Mn4 O15 -150.27(8)
O4 Mn2 Mn4 O2 87.82(13)
O11 Mn2 Mn4 O2 83.36(12)
O6 Mn2 Mn4 O2 -83.28(12)
O3 Mn2 Mn4 O2 -84.87(12)
O1 Mn2 Mn4 O2 -1.68(9)
O16 Mn2 Mn4 O2 179.98(10)
Mn1 Mn2 Mn4 O2 -35.80(7)
Mn3 Mn2 Mn4 O2 34.31(7)
O4 Mn2 Mn4 O3 172.69(15)
O11 Mn2 Mn4 O3 168.23(14)
O6 Mn2 Mn4 O3 1.59(14)
O1 Mn2 Mn4 O3 83.19(12)
O16 Mn2 Mn4 O3 -95.15(12)
Mn1 Mn2 Mn4 O3 49.07(10)
Mn3 Mn2 Mn4 O3 119.18(10)
O4 Mn2 Mn4 O14 2.01(14)
O11 Mn2 Mn4 O14 -2.45(14)
O6 Mn2 Mn4 O14 -169.08(14)
O3 Mn2 Mn4 O14 -170.68(14)
O1 Mn2 Mn4 O14 -87.49(12)
O16 Mn2 Mn4 O14 94.17(12)
Mn1 Mn2 Mn4 O14 -121.61(10)
Mn3 Mn2 Mn4 O14 -51.49(9)
O4 Mn2 Mn4 O10 173.22(15)
O11 Mn2 Mn4 O10 168.76(13)
O6 Mn2 Mn4 O10 2.13(15)
O3 Mn2 Mn4 O10 0.54(14)
O1 Mn2 Mn4 O10 83.73(12)
O16 Mn2 Mn4 O10 -94.62(12)
Mn1 Mn2 Mn4 O10 49.61(10)
Mn3 Mn2 Mn4 O10 119.72(10)
O4 Mn2 Mn4 Mn1 123.61(11)
O11 Mn2 Mn4 Mn1 119.15(10)
O6 Mn2 Mn4 Mn1 -47.48(10)
O3 Mn2 Mn4 Mn1 -49.07(10)
O1 Mn2 Mn4 Mn1 34.12(7)
O16 Mn2 Mn4 Mn1 -144.22(7)
Mn3 Mn2 Mn4 Mn1 70.11(2)
O4 Mn2 Mn4 Mn3 53.50(11)
O11 Mn2 Mn4 Mn3 49.04(9)
O6 Mn2 Mn4 Mn3 -117.59(10)
O3 Mn2 Mn4 Mn3 -119.18(10)
O1 Mn2 Mn4 Mn3 -35.99(7)
O16 Mn2 Mn4 Mn3 145.66(7)
Mn1 Mn2 Mn4 Mn3 -70.11(2)
O12 Mn3 Mn4 O4 -0.41(13)
O13 Mn3 Mn4 O4 -91.73(11)
O2 Mn3 Mn4 O4 166.99(14)
O1 Mn3 Mn4 O4 82.84(11)
O8 Mn3 Mn4 O4 167.14(13)
Mn1 Mn3 Mn4 O4 118.03(9)
Mn2 Mn3 Mn4 O4 47.47(9)
O12 Mn3 Mn4 O15 -1.91(15)
O13 Mn3 Mn4 O15 -93.22(13)
O2 Mn3 Mn4 O15 165.50(15)
O1 Mn3 Mn4 O15 81.35(13)
O8 Mn3 Mn4 O15 165.64(14)
O4 Mn3 Mn4 O15 -1.50(14)
Mn1 Mn3 Mn4 O15 116.54(11)
Mn2 Mn3 Mn4 O15 45.97(11)
O12 Mn3 Mn4 O2 -167.40(14)
O13 Mn3 Mn4 O2 101.28(12)
O1 Mn3 Mn4 O2 -84.15(12)
O8 Mn3 Mn4 O2 0.15(13)
O4 Mn3 Mn4 O2 -166.99(14)
Mn1 Mn3 Mn4 O2 -48.96(10)
Mn2 Mn3 Mn4 O2 -119.52(10)
O12 Mn3 Mn4 O3 -83.67(11)
O13 Mn3 Mn4 O3 -174.99(9)
O2 Mn3 Mn4 O3 83.73(12)
O1 Mn3 Mn4 O3 -0.42(9)
O8 Mn3 Mn4 O3 83.88(11)
O4 Mn3 Mn4 O3 -83.26(11)
Mn1 Mn3 Mn4 O3 34.77(7)
Mn2 Mn3 Mn4 O3 -35.79(7)
O12 Mn3 Mn4 O14 95.90(12)
O13 Mn3 Mn4 O14 4.58(10)
O2 Mn3 Mn4 O14 -96.70(12)
O1 Mn3 Mn4 O14 179.15(9)
O8 Mn3 Mn4 O14 -96.55(11)
O4 Mn3 Mn4 O14 96.31(11)
Mn1 Mn3 Mn4 O14 -145.66(7)
Mn2 Mn3 Mn4 O14 143.78(7)
O12 Mn3 Mn4 O10 -171.90(13)
O13 Mn3 Mn4 O10 96.78(11)
O2 Mn3 Mn4 O10 -4.50(13)
O1 Mn3 Mn4 O10 -88.65(11)
O8 Mn3 Mn4 O10 -4.35(13)
O4 Mn3 Mn4 O10 -171.49(13)
Mn1 Mn3 Mn4 O10 -53.46(9)
Mn2 Mn3 Mn4 O10 -124.02(9)
O12 Mn3 Mn4 Mn1 -118.45(9)
O13 Mn3 Mn4 Mn1 150.24(7)
O2 Mn3 Mn4 Mn1 48.96(10)
O1 Mn3 Mn4 Mn1 -35.19(7)
O8 Mn3 Mn4 Mn1 49.11(9)
O4 Mn3 Mn4 Mn1 -118.03(9)
Mn2 Mn3 Mn4 Mn1 -70.56(2)
O12 Mn3 Mn4 Mn2 -47.88(9)
O13 Mn3 Mn4 Mn2 -139.20(7)
O2 Mn3 Mn4 Mn2 119.52(10)
O1 Mn3 Mn4 Mn2 35.37(7)
O8 Mn3 Mn4 Mn2 119.67(9)
O4 Mn3 Mn4 Mn2 -47.47(9)
Mn1 Mn3 Mn4 Mn2 70.56(2)
O7 Mn1 O1 Mn2 -177.85(10)
O3 Mn1 O1 Mn2 5.80(10)
O2 Mn1 O1 Mn2 89.83(10)
O9 Mn1 O1 Mn2 53.8(7)
O5 Mn1 O1 Mn2 -81.43(11)
Mn4 Mn1 O1 Mn2 47.93(8)
Mn3 Mn1 O1 Mn2 99.62(12)
O7 Mn1 O1 Mn3 82.53(10)
O3 Mn1 O1 Mn3 -93.82(10)
O2 Mn1 O1 Mn3 -9.79(10)
O9 Mn1 O1 Mn3 -45.8(8)
O5 Mn1 O1 Mn3 178.95(10)
Mn4 Mn1 O1 Mn3 -51.69(7)
Mn2 Mn1 O1 Mn3 -99.62(12)
O4 Mn2 O1 Mn1 -89.06(10)
O11 Mn2 O1 Mn1 179.43(10)
O6 Mn2 O1 Mn1 86.53(11)
O3 Mn2 O1 Mn1 -5.75(10)
O16 Mn2 O1 Mn1 -37.4(7)
Mn4 Mn2 O1 Mn1 -47.77(8)
Mn3 Mn2 O1 Mn1 -99.18(12)
O4 Mn2 O1 Mn3 10.11(10)
O11 Mn2 O1 Mn3 -81.39(10)
O6 Mn2 O1 Mn3 -174.29(10)
O3 Mn2 O1 Mn3 93.42(10)
O16 Mn2 O1 Mn3 61.8(7)
Mn4 Mn2 O1 Mn3 51.41(7)
Mn1 Mn2 O1 Mn3 99.18(11)
O12 Mn3 O1 Mn1 -179.25(10)
O13 Mn3 O1 Mn1 70.0(4)
O2 Mn3 O1 Mn1 9.63(10)
O8 Mn3 O1 Mn1 -79.63(11)
O4 Mn3 O1 Mn1 89.63(10)
Mn2 Mn3 O1 Mn1 98.76(12)
Mn4 Mn3 O1 Mn1 49.42(7)
O12 Mn3 O1 Mn2 81.99(10)
O13 Mn3 O1 Mn2 -28.7(4)
O2 Mn3 O1 Mn2 -89.13(10)
O8 Mn3 O1 Mn2 -178.39(10)
O4 Mn3 O1 Mn2 -9.13(9)
Mn1 Mn3 O1 Mn2 -98.76(12)
Mn4 Mn3 O1 Mn2 -49.34(7)
O7 Mn1 O2 Mn4 177.00(10)
O1 Mn1 O2 Mn4 -91.90(10)
O3 Mn1 O2 Mn4 -7.98(9)
O9 Mn1 O2 Mn4 83.46(10)
O5 Mn1 O2 Mn4 -31.3(6)
Mn2 Mn1 O2 Mn4 -49.91(7)
Mn3 Mn1 O2 Mn4 -101.80(12)
O7 Mn1 O2 Mn3 -81.20(10)
O1 Mn1 O2 Mn3 9.90(10)
O3 Mn1 O2 Mn3 93.82(10)
O9 Mn1 O2 Mn3 -174.74(10)
O5 Mn1 O2 Mn3 70.5(6)
Mn4 Mn1 O2 Mn3 101.80(12)
Mn2 Mn1 O2 Mn3 51.89(7)
O4 Mn4 O2 Mn1 90.54(10)
O15 Mn4 O2 Mn1 23.3(6)
O3 Mn4 O2 Mn1 7.91(9)
O14 Mn4 O2 Mn1 -178.58(10)
O10 Mn4 O2 Mn1 -83.69(10)
Mn2 Mn4 O2 Mn1 50.05(7)
Mn3 Mn4 O2 Mn1 99.72(11)
O4 Mn4 O2 Mn3 -9.18(10)
O15 Mn4 O2 Mn3 -76.4(6)
O3 Mn4 O2 Mn3 -91.81(10)
O14 Mn4 O2 Mn3 81.70(10)
O10 Mn4 O2 Mn3 176.59(10)
Mn1 Mn4 O2 Mn3 -99.72(11)
Mn2 Mn4 O2 Mn3 -49.68(7)
O12 Mn3 O2 Mn1 -52.2(5)
O13 Mn3 O2 Mn1 -176.11(10)
O1 Mn3 O2 Mn1 -9.59(9)
O8 Mn3 O2 Mn1 81.64(10)
O4 Mn3 O2 Mn1 -90.05(10)
Mn2 Mn3 O2 Mn1 -50.35(7)
Mn4 Mn3 O2 Mn1 -98.48(12)
O12 Mn3 O2 Mn4 46.3(5)
O13 Mn3 O2 Mn4 -77.63(10)
O1 Mn3 O2 Mn4 88.89(10)
O8 Mn3 O2 Mn4 -179.89(10)
O4 Mn3 O2 Mn4 8.43(9)
Mn1 Mn3 O2 Mn4 98.48(12)
Mn2 Mn3 O2 Mn4 48.13(7)
O7 Mn1 O3 Mn4 57.5(9)
O1 Mn1 O3 Mn4 91.39(10)
O2 Mn1 O3 Mn4 7.95(9)
O9 Mn1 O3 Mn4 -82.73(10)
O5 Mn1 O3 Mn4 -176.01(10)
Mn2 Mn1 O3 Mn4 97.20(11)
Mn3 Mn1 O3 Mn4 49.39(7)
O7 Mn1 O3 Mn2 -39.7(9)
O1 Mn1 O3 Mn2 -5.81(10)
O2 Mn1 O3 Mn2 -89.25(10)
O9 Mn1 O3 Mn2 -179.93(10)
O5 Mn1 O3 Mn2 86.79(10)
Mn4 Mn1 O3 Mn2 -97.20(11)
Mn3 Mn1 O3 Mn2 -47.81(7)
O4 Mn4 O3 Mn1 -93.23(10)
O15 Mn4 O3 Mn1 174.78(10)
O2 Mn4 O3 Mn1 -7.92(9)
O14 Mn4 O3 Mn1 -50.8(6)
O10 Mn4 O3 Mn1 82.39(10)
Mn2 Mn4 O3 Mn1 -98.00(11)
Mn3 Mn4 O3 Mn1 -48.20(7)
O4 Mn4 O3 Mn2 4.77(10)
O15 Mn4 O3 Mn2 -87.22(10)
O2 Mn4 O3 Mn2 90.08(10)
O14 Mn4 O3 Mn2 47.2(6)
O10 Mn4 O3 Mn2 -179.61(10)
Mn1 Mn4 O3 Mn2 98.00(11)
Mn3 Mn4 O3 Mn2 49.80(7)
O4 Mn2 O3 Mn1 92.55(11)
O11 Mn2 O3 Mn1 37.2(6)
O6 Mn2 O3 Mn1 -81.45(11)
O1 Mn2 O3 Mn1 5.72(10)
O16 Mn2 O3 Mn1 -179.10(10)
Mn4 Mn2 O3 Mn1 97.40(11)
Mn3 Mn2 O3 Mn1 47.12(7)
O4 Mn2 O3 Mn4 -4.85(10)
O11 Mn2 O3 Mn4 -60.2(6)
O6 Mn2 O3 Mn4 -178.85(10)
O1 Mn2 O3 Mn4 -91.67(10)
O16 Mn2 O3 Mn4 83.50(10)
Mn1 Mn2 O3 Mn4 -97.40(11)
Mn3 Mn2 O3 Mn4 -50.28(7)
O11 Mn2 O4 Mn4 176.72(10)
O6 Mn2 O4 Mn4 53.5(8)
O3 Mn2 O4 Mn4 4.91(10)
O1 Mn2 O4 Mn4 87.03(11)
O16 Mn2 O4 Mn4 -85.75(11)
Mn1 Mn2 O4 Mn4 46.09(8)
Mn3 Mn2 O4 Mn4 96.42(11)
O11 Mn2 O4 Mn3 80.30(10)
O6 Mn2 O4 Mn3 -42.9(8)
O3 Mn2 O4 Mn3 -91.51(9)
O1 Mn2 O4 Mn3 -9.39(9)
O16 Mn2 O4 Mn3 177.83(10)
Mn4 Mn2 O4 Mn3 -96.42(11)
Mn1 Mn2 O4 Mn3 -50.33(6)
O15 Mn4 O4 Mn2 82.53(11)
O2 Mn4 O4 Mn2 -88.05(11)
O3 Mn4 O4 Mn2 -4.92(10)
O14 Mn4 O4 Mn2 -178.49(11)
O10 Mn4 O4 Mn2 -39.6(8)
Mn1 Mn4 O4 Mn2 -46.44(8)
Mn3 Mn4 O4 Mn2 -96.44(11)
O15 Mn4 O4 Mn3 178.97(10)
O2 Mn4 O4 Mn3 8.39(9)
O3 Mn4 O4 Mn3 91.51(9)
O14 Mn4 O4 Mn3 -82.05(10)
O10 Mn4 O4 Mn3 56.9(8)
Mn1 Mn4 O4 Mn3 49.99(6)
Mn2 Mn4 O4 Mn3 96.44(11)
O12 Mn3 O4 Mn2 -81.15(10)
O13 Mn3 O4 Mn2 -175.83(10)
O2 Mn3 O4 Mn2 90.80(10)
O1 Mn3 O4 Mn2 9.34(9)
O8 Mn3 O4 Mn2 56.3(4)
Mn1 Mn3 O4 Mn2 49.95(7)
Mn4 Mn3 O4 Mn2 99.16(11)
O12 Mn3 O4 Mn4 179.69(10)
O13 Mn3 O4 Mn4 85.01(10)
O2 Mn3 O4 Mn4 -8.36(9)
O1 Mn3 O4 Mn4 -89.82(10)
O8 Mn3 O4 Mn4 -42.9(4)
Mn1 Mn3 O4 Mn4 -49.21(7)
Mn2 Mn3 O4 Mn4 -99.16(11)
O6 P1 O5 Mn1 3.2(2)
C6 P1 O5 Mn1 123.16(19)
C13 P1 O5 Mn1 -116.33(19)
O7 Mn1 O5 P1 126.11(18)
O1 Mn1 O5 P1 34.44(19)
O3 Mn1 O5 P1 -48.60(18)
O2 Mn1 O5 P1 -25.5(7)
O9 Mn1 O5 P1 -139.99(18)
Mn4 Mn1 O5 P1 -52.1(2)
Mn2 Mn1 O5 P1 -6.86(17)
Mn3 Mn1 O5 P1 35.4(2)
O5 P1 O6 Mn2 6.3(2)
C6 P1 O6 Mn2 -115.25(19)
C13 P1 O6 Mn2 125.62(18)
O4 Mn2 O6 P1 -16.0(9)
O11 Mn2 O6 P1 -139.09(18)
O3 Mn2 O6 P1 32.16(19)
O1 Mn2 O6 P1 -49.42(18)
O16 Mn2 O6 P1 122.87(18)
Mn4 Mn2 O6 P1 31.1(2)
Mn1 Mn2 O6 P1 -8.54(17)
Mn3 Mn2 O6 P1 -54.2(2)
O8 P2 O7 Mn1 23.7(2)
C20 P2 O7 Mn1 145.61(17)
C27 P2 O7 Mn1 -96.89(19)
O1 Mn1 O7 P2 -56.28(18)
O3 Mn1 O7 P2 -22.6(10)
O2 Mn1 O7 P2 26.50(18)
O9 Mn1 O7 P2 117.51(17)
O5 Mn1 O7 P2 -148.73(17)
Mn4 Mn1 O7 P2 29.3(2)
Mn2 Mn1 O7 P2 -58.2(2)
Mn3 Mn1 O7 P2 -14.52(16)
O7 P2 O8 Mn3 -19.9(2)
C20 P2 O8 Mn3 -137.51(17)
C27 P2 O8 Mn3 101.26(18)
O12 Mn3 O8 P2 139.70(17)
O13 Mn3 O8 P2 -123.26(17)
O2 Mn3 O8 P2 -30.69(17)
O1 Mn3 O8 P2 48.78(17)
O4 Mn3 O8 P2 3.0(5)
Mn1 Mn3 O8 P2 9.30(15)
Mn2 Mn3 O8 P2 47.4(2)
Mn4 Mn3 O8 P2 -30.8(2)
O10 P3 O9 Mn1 11.6(2)
C34 P3 O9 Mn1 132.86(17)
C41 P3 O9 Mn1 -109.26(18)
O7 Mn1 O9 P3 -140.10(17)
O1 Mn1 O9 P3 -11.9(8)
O3 Mn1 O9 P3 35.70(18)
O2 Mn1 O9 P3 -47.56(17)
O5 Mn1 O9 P3 123.31(17)
Mn4 Mn1 O9 P3 -6.00(16)
Mn2 Mn1 O9 P3 35.6(2)
Mn3 Mn1 O9 P3 -52.3(2)
O9 P3 O10 Mn4 -12.0(2)
C34 P3 O10 Mn4 -132.26(17)
C41 P3 O10 Mn4 109.57(18)
O4 Mn4 O10 P3 -0.1(9)
O15 Mn4 O10 P3 -122.15(17)
O2 Mn4 O10 P3 48.08(17)
O3 Mn4 O10 P3 -34.37(17)
O14 Mn4 O10 P3 138.65(17)
Mn1 Mn4 O10 P3 6.78(16)
Mn2 Mn4 O10 P3 -34.7(2)
Mn3 Mn4 O10 P3 51.0(2)
O12 P4 O11 Mn2 -22.3(2)
C55 P4 O11 Mn2 101.16(18)
C48 P4 O11 Mn2 -138.84(17)
O4 Mn2 O11 P4 -32.63(18)
O6 Mn2 O11 P4 140.67(17)
O3 Mn2 O11 P4 22.1(7)
O1 Mn2 O11 P4 53.21(17)
O16 Mn2 O11 P4 -121.23(17)
Mn4 Mn2 O11 P4 -29.7(2)
Mn1 Mn2 O11 P4 53.7(2)
Mn3 Mn2 O11 P4 12.15(15)
O11 P4 O12 Mn3 21.5(2)
C55 P4 O12 Mn3 -100.01(19)
C48 P4 O12 Mn3 139.48(17)
O13 Mn3 O12 P4 114.15(17)
O2 Mn3 O12 P4 -9.6(6)
O1 Mn3 O12 P4 -51.30(18)
O8 Mn3 O12 P4 -142.54(16)
O4 Mn3 O12 P4 27.37(17)
Mn1 Mn3 O12 P4 -51.9(2)
Mn2 Mn3 O12 P4 -11.39(16)
Mn4 Mn3 O12 P4 27.6(2)
O14 P5 O13 Mn3 1.5(2)
C62 P5 O13 Mn3 -120.68(18)
C69 P5 O13 Mn3 122.84(17)
O12 Mn3 O13 P5 -134.87(17)
O2 Mn3 O13 P5 34.18(18)
O1 Mn3 O13 P5 -24.7(5)
O8 Mn3 O13 P5 124.21(17)
O4 Mn3 O13 P5 -43.90(17)
Mn1 Mn3 O13 P5 30.8(2)
Mn2 Mn3 O13 P5 -47.1(2)
Mn4 Mn3 O13 P5 -4.21(15)
O13 P5 O14 Mn4 4.9(2)
C62 P5 O14 Mn4 125.27(18)
C69 P5 O14 Mn4 -117.72(18)
O4 Mn4 O14 P5 38.51(18)
O15 Mn4 O14 P5 130.33(17)
O2 Mn4 O14 P5 -45.84(18)
O3 Mn4 O14 P5 -3.4(7)
O10 Mn4 O14 P5 -136.41(17)
Mn1 Mn4 O14 P5 -47.1(2)
Mn2 Mn4 O14 P5 37.2(2)
Mn3 Mn4 O14 P5 -6.02(16)
O16 P6 O15 Mn4 -5.7(2)
C83 P6 O15 Mn4 118.33(18)
C76 P6 O15 Mn4 -125.92(18)
O4 Mn4 O15 P6 -33.51(18)
O2 Mn4 O15 P6 33.1(7)
O3 Mn4 O15 P6 48.39(18)
O14 Mn4 O15 P6 -124.71(18)
O10 Mn4 O15 P6 139.95(18)
Mn1 Mn4 O15 P6 52.8(2)
Mn2 Mn4 O15 P6 6.46(17)
Mn3 Mn4 O15 P6 -32.5(2)
O15 P6 O16 Mn2 -0.6(2)
C83 P6 O16 Mn2 -119.94(18)
C76 P6 O16 Mn2 120.80(18)
O4 Mn2 O16 P6 44.84(18)
O11 Mn2 O16 P6 136.13(17)
O6 Mn2 O16 P6 -129.91(17)
O3 Mn2 O16 P6 -37.94(18)
O1 Mn2 O16 P6 -6.7(7)
Mn4 Mn2 O16 P6 3.69(16)
Mn1 Mn2 O16 P6 -38.7(2)
Mn3 Mn2 O16 P6 47.0(2)
C6 C1 C2 C3 -0.7(6)
C7 O17 C3 C4 -6.9(6)
C7 O17 C3 C2 171.7(4)
C1 C2 C3 O17 -177.2(4)
C1 C2 C3 C4 1.6(6)
O17 C3 C4 C5 177.6(4)
C2 C3 C4 C5 -1.0(6)
C3 C4 C5 C6 -0.5(6)
C4 C5 C6 C1 1.4(5)
C4 C5 C6 P1 172.4(3)
C2 C1 C6 C5 -0.8(6)
C2 C1 C6 P1 -171.7(3)
O5 P1 C6 C5 165.6(3)
O6 P1 C6 C5 -70.0(3)
C13 P1 C6 C5 47.2(3)
O5 P1 C6 C1 -23.5(3)
O6 P1 C6 C1 100.9(3)
C13 P1 C6 C1 -141.9(3)
C13 C8 C9 C10 -1.1(6)
C14 O18 C10 C9 -6.1(6)
C14 O18 C10 C11 173.4(4)
C8 C9 C10 O18 179.3(4)
C8 C9 C10 C11 -0.1(6)
O18 C10 C11 C12 -178.3(4)
C9 C10 C11 C12 1.2(7)
C10 C11 C12 C13 -1.1(7)
C9 C8 C13 C12 1.2(6)
C9 C8 C13 P1 176.1(3)
C11 C12 C13 C8 -0.1(6)
C11 C12 C13 P1 -175.4(4)
O5 P1 C13 C8 -96.5(3)
O6 P1 C13 C8 140.0(3)
C6 P1 C13 C8 23.4(4)
O5 P1 C13 C12 78.5(3)
O6 P1 C13 C12 -45.0(3)
C6 P1 C13 C12 -161.6(3)
C20 C15 C16 C17 -0.2(7)
C21 O19 C17 C18 -2.4(7)
C21 O19 C17 C16 177.2(5)
C15 C16 C17 O19 -179.1(5)
C15 C16 C17 C18 0.5(7)
O19 C17 C18 C19 179.0(4)
C16 C17 C18 C19 -0.6(6)
C17 C18 C19 C20 0.4(6)
C16 C15 C20 C19 0.0(6)
C16 C15 C20 P2 179.4(4)
C18 C19 C20 C15 -0.1(6)
C18 C19 C20 P2 -179.5(3)
O8 P2 C20 C15 105.7(3)
O7 P2 C20 C15 -17.0(3)
C27 P2 C20 C15 -134.0(3)
O8 P2 C20 C19 -74.9(3)
O7 P2 C20 C19 162.4(3)
C27 P2 C20 C19 45.4(3)
C27 C22 C23 C24 -1.4(6)
C28 O20 C24 C23 170.0(3)
C28 O20 C24 C25 -8.6(5)
C22 C23 C24 O20 -177.3(3)
C22 C23 C24 C25 1.4(6)
O20 C24 C25 C26 178.8(3)
C23 C24 C25 C26 0.2(5)
C24 C25 C26 C27 -1.7(5)
C25 C26 C27 C22 1.6(5)
C25 C26 C27 P2 -172.9(3)
C23 C22 C27 C26 0.0(5)
C23 C22 C27 P2 174.3(3)
O8 P2 C27 C26 -32.8(3)
O7 P2 C27 C26 90.7(3)
C20 P2 C27 C26 -155.3(3)
O8 P2 C27 C22 152.9(3)
O7 P2 C27 C22 -83.6(3)
C20 P2 C27 C22 30.4(3)
C34 C29 C30 C31 0.3(5)
C35 O21 C31 C30 178.8(3)
C35 O21 C31 C32 -1.7(5)
C29 C30 C31 O21 -179.9(3)
C29 C30 C31 C32 0.5(5)
O21 C31 C32 C33 179.9(3)
C30 C31 C32 C33 -0.5(5)
C31 C32 C33 C34 -0.2(5)
C32 C33 C34 C29 0.9(5)
C32 C33 C34 P3 178.1(3)
C30 C29 C34 C33 -1.0(5)
C30 C29 C34 P3 -178.1(3)
O9 P3 C34 C33 171.4(3)
O10 P3 C34 C33 -64.2(3)
C41 P3 C34 C33 53.3(3)
O9 P3 C34 C29 -11.5(3)
O10 P3 C34 C29 112.9(3)
C41 P3 C34 C29 -129.6(3)
C41 C36 C37 C38 0.9(5)
C42 O22 C38 C37 -171.9(4)
C42 O22 C38 C39 9.1(6)
C36 C37 C38 O22 179.0(3)
C36 C37 C38 C39 -2.0(6)
O22 C38 C39 C40 -179.6(4)
C37 C38 C39 C40 1.5(6)
C38 C39 C40 C41 0.2(6)
C39 C40 C41 C36 -1.4(5)
C39 C40 C41 P3 179.6(3)
C37 C36 C41 C40 0.8(5)
C37 C36 C41 P3 179.8(3)
O9 P3 C41 C40 121.3(3)
O10 P3 C41 C40 -3.4(3)
C34 P3 C41 C40 -121.8(3)
O9 P3 C41 C36 -57.7(3)
O10 P3 C41 C36 177.6(3)
C34 P3 C41 C36 59.2(3)
C48 C43 C44 C45 -1.8(5)
C49 O23 C45 C46 -8.2(5)
C49 O23 C45 C44 171.8(3)
C43 C44 C45 O23 -177.1(3)
C43 C44 C45 C46 2.8(5)
O23 C45 C46 C47 178.5(3)
C44 C45 C46 C47 -1.4(5)
C45 C46 C47 C48 -1.0(5)
C46 C47 C48 C43 2.0(5)
C46 C47 C48 P4 -179.5(3)
C44 C43 C48 C47 -0.6(5)
C44 C43 C48 P4 -179.2(3)
O12 P4 C48 C47 130.2(3)
O11 P4 C48 C47 -107.7(3)
C55 P4 C48 C47 9.9(3)
O12 P4 C48 C43 -51.3(3)
O11 P4 C48 C43 70.7(3)
C55 P4 C48 C43 -171.7(3)
C55 C50 C51 C52 -0.6(5)
C56 O24 C52 C53 2.6(5)
C56 O24 C52 C51 -178.4(3)
C50 C51 C52 O24 -178.4(3)
C50 C51 C52 C53 0.6(5)
O24 C52 C53 C54 178.9(3)
C51 C52 C53 C54 0.0(5)
C52 C53 C54 C55 -0.6(5)
C53 C54 C55 C50 0.6(5)
C53 C54 C55 P4 -178.4(3)
C51 C50 C55 C54 0.0(5)
C51 C50 C55 P4 179.0(2)
O12 P4 C55 C54 117.5(3)
O11 P4 C55 C54 -7.8(3)
C48 P4 C55 C54 -125.6(3)
O12 P4 C55 C50 -61.5(3)
O11 P4 C55 C50 173.2(2)
C48 P4 C55 C50 55.5(3)
C62 C57 C58 C59 1.1(5)
C63 O25 C59 C58 179.1(3)
C63 O25 C59 C60 1.5(5)
C57 C58 C59 O25 -178.1(3)
C57 C58 C59 C60 -0.4(5)
O25 C59 C60 C61 177.0(3)
C58 C59 C60 C61 -0.4(5)
C59 C60 C61 C62 0.5(5)
C60 C61 C62 C57 0.1(5)
C60 C61 C62 P5 176.4(3)
C58 C57 C62 C61 -1.0(5)
C58 C57 C62 P5 -177.4(3)
O13 P5 C62 C61 166.6(3)
O14 P5 C62 C61 40.3(3)
C69 P5 C62 C61 -76.0(3)
O13 P5 C62 C57 -17.1(3)
O14 P5 C62 C57 -143.3(3)
C69 P5 C62 C57 100.4(3)
C69 C64 C65 C66 -0.6(5)
C70 O26 C66 C65 1.9(5)
C70 O26 C66 C67 -178.1(3)
C64 C65 C66 O26 -178.7(3)
C64 C65 C66 C67 1.3(5)
O26 C66 C67 C68 178.8(3)
C65 C66 C67 C68 -1.2(5)
C66 C67 C68 C69 0.3(5)
C65 C64 C69 C68 -0.2(5)
C65 C64 C69 P5 176.6(3)
C67 C68 C69 C64 0.3(5)
C67 C68 C69 P5 -176.6(3)
O13 P5 C69 C64 3.5(3)
O14 P5 C69 C64 130.2(3)
C62 P5 C69 C64 -111.7(3)
O13 P5 C69 C68 -179.7(2)
O14 P5 C69 C68 -53.0(3)
C62 P5 C69 C68 65.1(3)
C76 C71 C72 C73 0.6(6)
C77 O27 C73 C74 -4.1(6)
C77 O27 C73 C72 174.1(4)
C71 C72 C73 O27 -179.4(4)
C71 C72 C73 C74 -1.2(6)
O27 C73 C74 C75 178.8(4)
C72 C73 C74 C75 0.8(6)
C73 C74 C75 C76 0.2(6)
C74 C75 C76 C71 -0.8(6)
C74 C75 C76 P6 179.4(3)
C72 C71 C76 C75 0.4(6)
C72 C71 C76 P6 -179.8(3)
O16 P6 C76 C75 3.9(3)
O15 P6 C76 C75 129.1(3)
C83 P6 C76 C75 -118.0(3)
O16 P6 C76 C71 -175.9(3)
O15 P6 C76 C71 -50.7(3)
C83 P6 C76 C71 62.2(3)
C83 C78 C79 C80 0.4(5)
C84 O28 C80 C81 -175.4(3)
C84 O28 C80 C79 3.2(5)
C78 C79 C80 O28 -177.0(3)
C78 C79 C80 C81 1.5(5)
O28 C80 C81 C82 176.6(3)
C79 C80 C81 C82 -2.0(5)
C80 C81 C82 C83 0.6(5)
C79 C78 C83 C82 -1.7(5)
C79 C78 C83 P6 174.4(3)
C81 C82 C83 C78 1.2(5)
C81 C82 C83 P6 -174.8(3)
O16 P6 C83 C78 104.4(3)
O15 P6 C83 C78 -21.1(3)
C76 P6 C83 C78 -137.2(3)
O16 P6 C83 C82 -79.6(3)
O15 P6 C83 C82 154.9(3)
C76 P6 C83 C82 38.8(3)
